data_4124212
loop_
_publ_author_name
'Gennari, Marcello'
'Brazzolotto, Deborah'
'P\'ecaut, Jacques'
'Cherrier, Mickael V.'
'Pollock, Christopher J.'
'DeBeer, Serena'
'Retegan, Marius'
'Pantazis, Dimitrios A.'
'Neese, Frank'
'Rouzi\`eres, Mathieu'
'Cl\'erac, Rodolphe'
'Duboc, Carole'

_publ_section_title
;
 Dioxygen Activation and Catalytic Reduction to Hydrogen Peroxide by a
 Thiolate-Bridged Dimanganese(II) Complex with a Pendant Thiol.
;
_journal_issue 26
_journal_name_full 'Journal of the American Chemical Society'
_journal_page_first 8644
_journal_page_last 8653
_journal_paper_doi 10.1021/jacs.5b04917
_journal_volume 137
_journal_year 2015
_chemical_formula_sum 'C90.33 H82.5 Cl0.19 F4.86 Mn2 N11.16 O1.76 P0.81 S4'
_chemical_formula_weight 1714.86
_chemical_name_systematic
; 
 ? 
;
_space_group_IT_number 14
_symmetry_cell_setting monoclinic
_symmetry_space_group_name_Hall '-P 2ybc'
_symmetry_space_group_name_H-M 'P 1 21/c 1'
_atom_sites_solution_hydrogens geom
_atom_sites_solution_primary direct
_atom_sites_solution_secondary difmap
_audit_creation_method SHELXL-97
_cell_angle_alpha 90.00
_cell_angle_beta 91.04(4)
_cell_angle_gamma 90.00
_cell_formula_units_Z 8
_cell_length_a 31.840(4)
_cell_length_b 33.121(8)
_cell_length_c 17.559(9)
_cell_measurement_reflns_used 19895
_cell_measurement_temperature 100(2)
_cell_measurement_theta_max 24.39
_cell_measurement_theta_min 0.71
_cell_volume 18514(11)
_computing_structure_refinement 'SHELXL-97 (Sheldrick, 1997)'
_computing_structure_solution 'SHELXS-97 (Sheldrick, 1990)'
_diffrn_ambient_temperature 100(2)
_diffrn_measured_fraction_theta_full 1.000
_diffrn_measured_fraction_theta_max 1.000
_diffrn_measurement_device_type 'home made'
_diffrn_measurement_method '\w scans'
_diffrn_radiation_monochromator graphite
_diffrn_radiation_type synchrotron
_diffrn_radiation_wavelength 0.78471
_diffrn_reflns_av_R_equivalents 0.0465
_diffrn_reflns_av_sigmaI/netI 0.0256
_diffrn_reflns_limit_h_max 33
_diffrn_reflns_limit_h_min -33
_diffrn_reflns_limit_k_max 34
_diffrn_reflns_limit_k_min -34
_diffrn_reflns_limit_l_max 18
_diffrn_reflns_limit_l_min -18
_diffrn_reflns_number 161400
_diffrn_reflns_theta_full 24.39
_diffrn_reflns_theta_max 24.39
_diffrn_reflns_theta_min 0.71
_diffrn_standards_decay_% 0
_diffrn_standards_interval_time infinity
_diffrn_standards_number 0
_exptl_absorpt_coefficient_mu 0.575
_exptl_absorpt_correction_type empirical
_exptl_crystal_colour red
_exptl_crystal_density_diffrn 1.230
_exptl_crystal_density_method 'not measured'
_exptl_crystal_description plate
_exptl_crystal_F_000 7119
_exptl_crystal_size_max 0.1
_exptl_crystal_size_mid 0.05
_exptl_crystal_size_min 0.02
_refine_diff_density_max 2.531
_refine_diff_density_min -0.663
_refine_diff_density_rms 0.161
_refine_ls_extinction_method none
_refine_ls_goodness_of_fit_ref 1.530
_refine_ls_hydrogen_treatment constr
_refine_ls_matrix_type fullcycle
_refine_ls_number_parameters 2334
_refine_ls_number_reflns 22621
_refine_ls_number_restraints 338
_refine_ls_restrained_S_all 1.593
_refine_ls_R_factor_all 0.0976
_refine_ls_R_factor_gt 0.0922
_refine_ls_shift/su_max 0.060
_refine_ls_shift/su_mean 0.003
_refine_ls_structure_factor_coef Fsqd
_refine_ls_weighting_details 'calc w=1/[\s^2^(Fo^2^)+(0.2000P)^2^+0.0000P] where P=(Fo^2^+2Fc^2^)/3'
_refine_ls_weighting_scheme calc
_refine_ls_wR_factor_gt 0.3107
_refine_ls_wR_factor_ref 0.3193
_reflns_number_gt 19895
_reflns_number_total 22621
_reflns_threshold_expression >2sigma(I)
_cod_data_source_file ja5b04917_si_003.cif
_cod_data_source_block mg160_o2
_cod_depositor_comments
;
The following automatic conversions were performed:

'_symmetry_cell_setting' value 'Monoclinic' changed to 'monoclinic'
according to
/usr/data/users/saulius/crontab/automatic-downloads/current/ACS/lib/dictionaries/cif_core.dic
dictionary named 'cif_core.dic' version 2.4.2 from 2011-04-26.

Automatic conversion script
Id: cif_fix_values 3271 2015-04-21 07:52:19Z andrius 
;
_cod_original_sg_symbol_H-M P21/c
_cod_original_formula_sum 'C90.33 H82.50 Cl0.19 F4.86 Mn2 N11.16 O1.76 P0.81 S4'
_cod_database_code 4124212

loop_
_symmetry_equiv_pos_as_xyz
'x, y, z'
'-x, y+1/2, -z+1/2'
'-x, -y, -z'
'x, -y-1/2, z-1/2'

loop_
_atom_site_label
_atom_site_type_symbol
_atom_site_fract_x
_atom_site_fract_y
_atom_site_fract_z
_atom_site_U_iso_or_equiv
_atom_site_adp_type
_atom_site_occupancy
_atom_site_symmetry_multiplicity
_atom_site_calc_flag
_atom_site_refinement_flags
_atom_site_disorder_assembly
_atom_site_disorder_group
Mn1 Mn 0.76703(2) 0.19924(2) 0.15818(4) 0.02111(17) Uani 1 1 d . . .
Mn2 Mn 0.70824(2) 0.30251(2) 0.14610(4) 0.02488(17) Uani 1 1 d . . .
O1 O 0.73431(9) 0.24991(9) 0.18482(17) 0.0290(7) Uani 1 1 d . . .
H1O H 0.7290 0.2485 0.2366 0.035 Uiso 1 1 calc R . .
Mn3 Mn 0.73666(2) 0.80076(2) 0.90658(4) 0.02288(18) Uani 1 1 d . . .
Mn4 Mn 0.79916(2) 0.69946(2) 0.91377(4) 0.02446(17) Uani 1 1 d . . .
O2 O 0.76579(9) 0.74924(9) 0.94370(17) 0.0297(7) Uani 1 1 d . . .
H2O H 0.7624 0.7480 0.9961 0.036 Uiso 1 1 calc R . .
S1 S 0.76265(4) 0.14942(4) 0.24826(6) 0.0312(3) Uani 1 1 d . . .
S2 S 0.82737(3) 0.21156(4) 0.22746(6) 0.0285(3) Uani 1 1 d . . .
N1 N 0.72273(10) 0.17258(11) 0.08748(19) 0.0254(8) Uani 1 1 d . . .
N2 N 0.78972(11) 0.21607(10) 0.05233(19) 0.0248(8) Uani 1 1 d . . .
C1 C 0.68812(13) 0.15308(13) 0.1097(2) 0.0255(10) Uani 1 1 d . . .
C2 C 0.66041(14) 0.13655(14) 0.0579(3) 0.0333(11) Uani 1 1 d . . .
H2 H 0.6367 0.1229 0.0743 0.040 Uiso 1 1 calc R . .
C3 C 0.66816(14) 0.14032(15) -0.0197(3) 0.0358(11) Uani 1 1 d . . .
H3 H 0.6494 0.1296 -0.0556 0.043 Uiso 1 1 calc R . .
C4 C 0.70358(14) 0.15990(14) -0.0424(3) 0.0337(11) Uani 1 1 d . . .
H4 H 0.7092 0.1626 -0.0939 0.040 Uiso 1 1 calc R . .
C5 C 0.73081(13) 0.17556(13) 0.0117(2) 0.0264(10) Uani 1 1 d . . .
C6 C 0.76957(13) 0.19797(13) -0.0074(3) 0.0251(10) Uani 1 1 d . . .
C7 C 0.78468(14) 0.20067(14) -0.0803(3) 0.0309(11) Uani 1 1 d . . .
H7 H 0.7706 0.1881 -0.1206 0.037 Uiso 1 1 calc R . .
C8 C 0.82106(15) 0.22230(15) -0.0928(3) 0.0358(12) Uani 1 1 d . . .
H8 H 0.8323 0.2233 -0.1413 0.043 Uiso 1 1 calc R . .
C9 C 0.84034(14) 0.24212(14) -0.0339(3) 0.0310(11) Uani 1 1 d . . .
H9 H 0.8641 0.2578 -0.0424 0.037 Uiso 1 1 calc R . .
C10 C 0.82430(13) 0.23884(13) 0.0397(2) 0.0261(10) Uani 1 1 d . . .
C11 C 0.67954(13) 0.15091(14) 0.1937(2) 0.0273(10) Uani 1 1 d . . .
H11A H 0.6515 0.1403 0.2004 0.033 Uiso 1 1 calc R . .
H11B H 0.6801 0.1781 0.2144 0.033 Uiso 1 1 calc R . .
C12 C 0.71100(14) 0.12452(14) 0.2395(3) 0.0315(11) Uani 1 1 d . . .
C13 C 0.71357(14) 0.08254(14) 0.2012(3) 0.0339(11) Uani 1 1 d . . .
C14 C 0.67870(17) 0.05750(16) 0.2050(3) 0.0489(14) Uani 1 1 d . . .
H14 H 0.6555 0.0657 0.2325 0.059 Uiso 1 1 calc R . .
C15 C 0.6780(2) 0.02017(19) 0.1678(4) 0.0720(19) Uani 1 1 d . . .
H15 H 0.6545 0.0036 0.1706 0.086 Uiso 1 1 calc R . .
C16 C 0.7132(2) 0.00796(18) 0.1261(4) 0.0653(17) Uani 1 1 d . . .
H16 H 0.7128 -0.0163 0.0993 0.078 Uiso 1 1 calc R . .
C17 C 0.7476(2) 0.03187(17) 0.1254(3) 0.0556(15) Uani 1 1 d . . .
H17 H 0.7715 0.0231 0.1006 0.067 Uiso 1 1 calc R . .
C18 C 0.74806(16) 0.06941(15) 0.1613(3) 0.0409(12) Uani 1 1 d . . .
H18 H 0.7717 0.0858 0.1583 0.049 Uiso 1 1 calc R . .
C19 C 0.69586(14) 0.11901(13) 0.3221(3) 0.0311(11) Uani 1 1 d . . .
C20 C 0.66004(15) 0.13830(15) 0.3497(3) 0.0378(12) Uani 1 1 d . . .
H20 H 0.6442 0.1548 0.3173 0.045 Uiso 1 1 calc R . .
C21 C 0.64800(16) 0.13317(16) 0.4239(3) 0.0439(13) Uani 1 1 d . . .
H21 H 0.6244 0.1465 0.4415 0.053 Uiso 1 1 calc R . .
C22 C 0.67087(16) 0.10827(17) 0.4728(3) 0.0469(14) Uani 1 1 d . . .
H22 H 0.6622 0.1043 0.5225 0.056 Uiso 1 1 calc R . .
C23 C 0.70648(16) 0.08939(16) 0.4470(3) 0.0417(12) Uani 1 1 d . . .
H23 H 0.7223 0.0731 0.4798 0.050 Uiso 1 1 calc R . .
C24 C 0.71875(14) 0.09473(14) 0.3722(3) 0.0330(11) Uani 1 1 d . . .
H24 H 0.7428 0.0818 0.3553 0.040 Uiso 1 1 calc R . .
C25 C 0.84329(13) 0.26239(13) 0.1043(2) 0.0265(10) Uani 1 1 d . . .
H25A H 0.8212 0.2778 0.1280 0.032 Uiso 1 1 calc R . .
H25B H 0.8631 0.2815 0.0836 0.032 Uiso 1 1 calc R . .
C26 C 0.86626(13) 0.23748(13) 0.1670(2) 0.0266(10) Uani 1 1 d . . .
C27 C 0.89610(13) 0.20816(14) 0.1268(2) 0.0282(10) Uani 1 1 d . . .
C28 C 0.88728(14) 0.16857(15) 0.1130(3) 0.0329(11) Uani 1 1 d . . .
H28 H 0.8630 0.1573 0.1327 0.040 Uiso 1 1 calc R . .
C29 C 0.91418(15) 0.14431(15) 0.0696(3) 0.0361(11) Uani 1 1 d . . .
H29 H 0.9079 0.1172 0.0612 0.043 Uiso 1 1 calc R . .
C30 C 0.94959(14) 0.16088(15) 0.0400(3) 0.0357(12) Uani 1 1 d . . .
H30 H 0.9675 0.1450 0.0113 0.043 Uiso 1 1 calc R . .
C31 C 0.95901(14) 0.20093(15) 0.0524(3) 0.0345(12) Uani 1 1 d . . .
H31 H 0.9831 0.2120 0.0318 0.041 Uiso 1 1 calc R . .
C32 C 0.93257(13) 0.22478(14) 0.0957(3) 0.0305(10) Uani 1 1 d . . .
H32 H 0.9390 0.2518 0.1040 0.037 Uiso 1 1 calc R . .
C33 C 0.88999(13) 0.26522(15) 0.2234(2) 0.0311(11) Uani 1 1 d . . .
C34 C 0.89284(13) 0.30585(15) 0.2166(3) 0.0331(12) Uani 1 1 d . . .
H34 H 0.8810 0.3182 0.1736 0.040 Uiso 1 1 calc R . .
C35 C 0.91261(13) 0.32972(17) 0.2708(3) 0.0419(13) Uani 1 1 d . . .
H35 H 0.9142 0.3575 0.2638 0.050 Uiso 1 1 calc R . .
C36 C 0.92997(15) 0.31227(18) 0.3355(3) 0.0442(14) Uani 1 1 d . . .
H36 H 0.9425 0.3282 0.3732 0.053 Uiso 1 1 calc R . .
C37 C 0.92844(14) 0.27089(19) 0.3435(3) 0.0458(14) Uani 1 1 d . . .
H37 H 0.9405 0.2589 0.3865 0.055 Uiso 1 1 calc R . .
C38 C 0.90911(13) 0.24698(16) 0.2884(3) 0.0346(11) Uani 1 1 d . . .
H38 H 0.9087 0.2191 0.2939 0.041 Uiso 1 1 calc R . .
S41 S 0.72207(3) 0.34161(3) 0.25101(6) 0.0271(3) Uani 1 1 d . . .
S42 S 0.64204(4) 0.30992(4) 0.19071(8) 0.0393(3) Uani 1 1 d . . .
N41 N 0.75469(11) 0.32712(11) 0.0768(2) 0.0277(9) Uani 1 1 d . . .
N42 N 0.68877(11) 0.28030(12) 0.0420(2) 0.0301(9) Uani 1 1 d . . .
C41 C 0.78780(14) 0.35102(14) 0.0979(3) 0.0291(11) Uani 1 1 d . . .
C42 C 0.81590(16) 0.36461(15) 0.0453(3) 0.0378(12) Uani 1 1 d . . .
H42 H 0.8381 0.3812 0.0604 0.045 Uiso 1 1 calc R . .
C43 C 0.81094(17) 0.35343(16) -0.0311(3) 0.0431(13) Uani 1 1 d . . .
H43 H 0.8299 0.3623 -0.0671 0.052 Uiso 1 1 calc R . .
C44 C 0.77834(16) 0.32959(17) -0.0521(3) 0.0405(13) Uani 1 1 d . . .
H44 H 0.7749 0.3216 -0.1027 0.049 Uiso 1 1 calc R . .
C45 C 0.75003(15) 0.31705(15) 0.0018(3) 0.0332(11) Uani 1 1 d . . .
C46 C 0.71296(16) 0.29133(15) -0.0176(3) 0.0349(12) Uani 1 1 d . . .
C47 C 0.70279(17) 0.27954(17) -0.0915(3) 0.0420(13) Uani 1 1 d . . .
H47 H 0.7200 0.2865 -0.1316 0.050 Uiso 1 1 calc R . .
C48 C 0.66740(18) 0.25773(18) -0.1044(3) 0.0496(15) Uani 1 1 d . . .
H48 H 0.6599 0.2503 -0.1539 0.060 Uiso 1 1 calc R . .
C49 C 0.64201(17) 0.24631(16) -0.0441(3) 0.0444(14) Uani 1 1 d . . .
H49 H 0.6175 0.2317 -0.0528 0.053 Uiso 1 1 calc R . .
C50 C 0.65441(14) 0.25743(14) 0.0298(3) 0.0344(11) Uani 1 1 d . . .
C51 C 0.79677(14) 0.35963(14) 0.1807(3) 0.0310(10) Uani 1 1 d . . .
H51A H 0.8215 0.3767 0.1837 0.037 Uiso 1 1 calc R . .
H51B H 0.8041 0.3342 0.2051 0.037 Uiso 1 1 calc R . .
C52 C 0.76286(13) 0.37948(13) 0.2276(2) 0.0278(10) Uani 1 1 d . . .
C53 C 0.74499(15) 0.41628(13) 0.1863(2) 0.0323(11) Uani 1 1 d . . .
C54 C 0.70310(16) 0.42154(15) 0.1666(3) 0.0394(12) Uani 1 1 d . . .
H54 H 0.6839 0.4013 0.1777 0.047 Uiso 1 1 calc R . .
C55 C 0.6890(2) 0.45643(17) 0.1305(3) 0.0579(16) Uani 1 1 d . . .
H55 H 0.6608 0.4592 0.1172 0.069 Uiso 1 1 calc R . .
C56 C 0.7170(2) 0.48692(17) 0.1144(3) 0.0545(15) Uani 1 1 d . . .
H56 H 0.7075 0.5103 0.0905 0.065 Uiso 1 1 calc R . .
C57 C 0.7586(2) 0.48276(16) 0.1336(3) 0.0581(17) Uani 1 1 d . . .
H57 H 0.7773 0.5034 0.1222 0.070 Uiso 1 1 calc R . .
C58 C 0.77350(17) 0.44764(15) 0.1701(3) 0.0473(13) Uani 1 1 d . . .
H58 H 0.8018 0.4451 0.1835 0.057 Uiso 1 1 calc R . .
C59 C 0.78023(14) 0.39219(13) 0.3067(3) 0.0297(10) Uani 1 1 d . . .
C60 C 0.75326(15) 0.41162(14) 0.3572(3) 0.0349(11) Uani 1 1 d . . .
H60 H 0.7258 0.4173 0.3415 0.042 Uiso 1 1 calc R . .
C61 C 0.76652(16) 0.42254(15) 0.4296(3) 0.0409(12) Uani 1 1 d . . .
H61 H 0.7481 0.4353 0.4624 0.049 Uiso 1 1 calc R . .
C62 C 0.80749(17) 0.41442(15) 0.4533(3) 0.0462(13) Uani 1 1 d . . .
H62 H 0.8165 0.4214 0.5022 0.055 Uiso 1 1 calc R . .
C63 C 0.83514(18) 0.39581(17) 0.4034(3) 0.0509(14) Uani 1 1 d . . .
H63 H 0.8629 0.3911 0.4181 0.061 Uiso 1 1 calc R . .
C64 C 0.82042(15) 0.38453(16) 0.3316(3) 0.0422(12) Uani 1 1 d . . .
H64 H 0.8386 0.3712 0.2992 0.051 Uiso 1 1 calc R . .
C65 C 0.63176(15) 0.24143(15) 0.0976(3) 0.0385(12) Uani 1 1 d . . .
H65A H 0.6523 0.2285 0.1311 0.046 Uiso 1 1 calc R . .
H65B H 0.6125 0.2206 0.0799 0.046 Uiso 1 1 calc R . .
C66 C 0.60636(14) 0.27247(16) 0.1460(3) 0.0378(12) Uani 1 1 d . . .
C67 C 0.58581(16) 0.2497(2) 0.2122(3) 0.0511(15) Uani 1 1 d . . .
C68 C 0.56741(18) 0.2726(2) 0.2694(3) 0.0648(18) Uani 1 1 d . . .
H68 H 0.5677 0.3006 0.2655 0.078 Uiso 1 1 calc R . .
C69 C 0.5487(2) 0.2550(4) 0.3315(4) 0.091(3) Uani 1 1 d . . .
H69 H 0.5362 0.2706 0.3687 0.110 Uiso 1 1 calc R . .
C70 C 0.5492(2) 0.2124(5) 0.3369(5) 0.117(5) Uani 1 1 d . . .
H70 H 0.5377 0.1997 0.3789 0.140 Uiso 1 1 calc R . .
C71 C 0.5662(2) 0.1903(3) 0.2821(6) 0.110(4) Uani 1 1 d . . .
H71 H 0.5655 0.1623 0.2853 0.132 Uiso 1 1 calc R . .
C72 C 0.58528(17) 0.2088(2) 0.2192(4) 0.070(2) Uani 1 1 d . . .
H72 H 0.5976 0.1928 0.1821 0.084 Uiso 1 1 calc R . .
C73 C 0.57224(14) 0.29196(17) 0.0954(3) 0.0410(13) Uani 1 1 d . . .
C74 C 0.57277(15) 0.33252(17) 0.0758(3) 0.0412(12) Uani 1 1 d . . .
H74 H 0.5949 0.3489 0.0923 0.049 Uiso 1 1 calc R . .
C75 C 0.54047(18) 0.34868(18) 0.0317(3) 0.0517(14) Uani 1 1 d . . .
H75 H 0.5418 0.3757 0.0173 0.062 Uiso 1 1 calc R . .
C76 C 0.50678(16) 0.3261(2) 0.0088(3) 0.0588(17) Uani 1 1 d . . .
H76 H 0.4848 0.3378 -0.0188 0.071 Uiso 1 1 calc R . .
C77 C 0.50582(16) 0.2851(2) 0.0275(3) 0.0538(15) Uani 1 1 d . . .
H77 H 0.4834 0.2691 0.0114 0.065 Uiso 1 1 calc R . .
C78 C 0.53839(16) 0.26860(19) 0.0700(3) 0.0498(14) Uani 1 1 d . . .
H78 H 0.5377 0.2413 0.0820 0.060 Uiso 1 1 calc R . .
S81 S 0.75628(3) 0.84096(4) 1.00626(6) 0.0306(3) Uani 1 1 d . . .
S82 S 0.67296(3) 0.81217(4) 0.95955(7) 0.0346(3) Uani 1 1 d . . .
N81 N 0.77947(10) 0.82327(11) 0.82741(19) 0.0251(8) Uani 1 1 d . . .
N82 N 0.71251(11) 0.77528(11) 0.8083(2) 0.0280(9) Uani 1 1 d . . .
C81 C 0.81340(14) 0.84787(13) 0.8405(3) 0.0297(11) Uani 1 1 d . . .
C82 C 0.83851(15) 0.85898(15) 0.7811(3) 0.0380(12) Uani 1 1 d . . .
H82 H 0.8614 0.8759 0.7906 0.046 Uiso 1 1 calc R . .
C83 C 0.83064(16) 0.84576(16) 0.7085(3) 0.0429(13) Uani 1 1 d . . .
H83 H 0.8478 0.8536 0.6688 0.051 Uiso 1 1 calc R . .
C84 C 0.79655(15) 0.82032(15) 0.6950(3) 0.0381(12) Uani 1 1 d . . .
H84 H 0.7906 0.8107 0.6462 0.046 Uiso 1 1 calc R . .
C85 C 0.77170(14) 0.80957(14) 0.7553(3) 0.0303(11) Uani 1 1 d . . .
C86 C 0.73430(14) 0.78331(14) 0.7447(2) 0.0300(11) Uani 1 1 d . . .
C87 C 0.72166(15) 0.76736(15) 0.6749(3) 0.0391(12) Uani 1 1 d . . .
H87 H 0.7370 0.7725 0.6315 0.047 Uiso 1 1 calc R . .
C88 C 0.68617(15) 0.74382(16) 0.6708(3) 0.0429(13) Uani 1 1 d . . .
H88 H 0.6773 0.7328 0.6245 0.052 Uiso 1 1 calc R . .
C89 C 0.66396(15) 0.73677(16) 0.7355(3) 0.0412(13) Uani 1 1 d . . .
H89 H 0.6393 0.7217 0.7330 0.049 Uiso 1 1 calc R . .
C90 C 0.67807(14) 0.75201(14) 0.8043(3) 0.0327(11) Uani 1 1 d . . .
C91 C 0.82542(14) 0.85981(14) 0.9201(3) 0.0314(11) Uani 1 1 d . . .
H91A H 0.8493 0.8779 0.9172 0.038 Uiso 1 1 calc R . .
H91B H 0.8350 0.8357 0.9465 0.038 Uiso 1 1 calc R . .
C92 C 0.79245(13) 0.88024(13) 0.9701(2) 0.0272(10) Uani 1 1 d . . .
C93 C 0.81285(15) 0.89617(14) 1.0459(3) 0.0331(11) Uani 1 1 d . . .
C94 C 0.85199(15) 0.88465(16) 1.0707(3) 0.0417(12) Uani 1 1 d . . .
H94 H 0.8678 0.8674 1.0408 0.050 Uiso 1 1 calc R . .
C95 C 0.86863(17) 0.89818(17) 1.1395(3) 0.0487(14) Uani 1 1 d . . .
H95 H 0.8956 0.8906 1.1545 0.058 Uiso 1 1 calc R . .
C96 C 0.84559(18) 0.92267(18) 1.1853(3) 0.0556(15) Uani 1 1 d . . .
H96 H 0.8563 0.9311 1.2323 0.067 Uiso 1 1 calc R . .
C97 C 0.80532(19) 0.9348(2) 1.1599(3) 0.0600(17) Uani 1 1 d . . .
H97 H 0.7891 0.9515 1.1903 0.072 Uiso 1 1 calc R . .
C98 C 0.79010(17) 0.92229(18) 1.0908(3) 0.0491(14) Uani 1 1 d . . .
H98 H 0.7640 0.9314 1.0736 0.059 Uiso 1 1 calc R . .
C99 C 0.76974(15) 0.91449(14) 0.9281(3) 0.0354(11) Uani 1 1 d . . .
C100 C 0.7943(2) 0.94345(15) 0.8916(3) 0.0481(14) Uani 1 1 d . . .
H100 H 0.8233 0.9402 0.8900 0.058 Uiso 1 1 calc R . .
C101 C 0.7758(2) 0.97647(17) 0.8583(3) 0.0618(17) Uani 1 1 d . . .
H101 H 0.7922 0.9958 0.8346 0.074 Uiso 1 1 calc R . .
C102 C 0.7326(3) 0.9810(2) 0.8601(4) 0.079(2) Uani 1 1 d . . .
H102 H 0.7201 1.0035 0.8375 0.094 Uiso 1 1 calc R . .
C103 C 0.7084(2) 0.95308(18) 0.8944(4) 0.0615(17) Uani 1 1 d . . .
H103 H 0.6794 0.9562 0.8951 0.074 Uiso 1 1 calc R . .
C104 C 0.72708(16) 0.91985(16) 0.9283(3) 0.0470(14) Uani 1 1 d . . .
H104 H 0.7103 0.9007 0.9518 0.056 Uiso 1 1 calc R . .
C105 C 0.65647(14) 0.74087(15) 0.8786(3) 0.0359(11) Uani 1 1 d . . .
H10A H 0.6774 0.7296 0.9133 0.043 Uiso 1 1 calc R . .
H10B H 0.6360 0.7198 0.8677 0.043 Uiso 1 1 calc R . .
C106 C 0.63399(14) 0.77566(15) 0.9197(3) 0.0347(11) Uani 1 1 d . . .
C107 C 0.60223(14) 0.79664(16) 0.8653(3) 0.0362(12) Uani 1 1 d . . .
C108 C 0.60907(15) 0.83241(17) 0.8293(3) 0.0426(13) Uani 1 1 d . . .
H108 H 0.6349 0.8452 0.8355 0.051 Uiso 1 1 calc R . .
C109 C 0.57823(17) 0.85011(18) 0.7835(3) 0.0479(14) Uani 1 1 d . . .
H109 H 0.5836 0.8749 0.7608 0.058 Uiso 1 1 calc R . .
C110 C 0.54093(16) 0.83247(19) 0.7711(3) 0.0495(15) Uani 1 1 d . . .
H110 H 0.5206 0.8447 0.7401 0.059 Uiso 1 1 calc R . .
C111 C 0.53311(16) 0.79525(18) 0.8058(3) 0.0459(13) Uani 1 1 d . . .
H111 H 0.5075 0.7824 0.7974 0.055 Uiso 1 1 calc R . .
C112 C 0.56339(14) 0.77732(17) 0.8527(3) 0.0389(12) Uani 1 1 d . . .
H112 H 0.5580 0.7526 0.8757 0.047 Uiso 1 1 calc R . .
C113 C 0.61214(14) 0.76018(18) 0.9905(3) 0.0416(13) Uani 1 1 d . . .
C114 C 0.58992(16) 0.7874(2) 1.0334(3) 0.0540(15) Uani 1 1 d . . .
H114 H 0.5878 0.8140 1.0170 0.065 Uiso 1 1 calc R . .
C115 C 0.57053(18) 0.7761(3) 1.1007(3) 0.0667(19) Uani 1 1 d . . .
H115 H 0.5561 0.7951 1.1293 0.080 Uiso 1 1 calc R . .
C116 C 0.5729(2) 0.7369(3) 1.1244(4) 0.076(2) Uani 1 1 d . . .
H116 H 0.5602 0.7295 1.1696 0.092 Uiso 1 1 calc R . .
C117 C 0.59346(18) 0.7082(3) 1.0829(4) 0.068(2) Uani 1 1 d . . .
H117 H 0.5944 0.6814 1.0988 0.081 Uiso 1 1 calc R . .
C118 C 0.61352(15) 0.7208(2) 1.0142(3) 0.0513(15) Uani 1 1 d . . .
H118 H 0.6277 0.7018 0.9852 0.062 Uiso 1 1 calc R . .
S121 S 0.79499(4) 0.64785(4) 0.99994(6) 0.0319(3) Uani 1 1 d . . .
S122 S 0.85865(3) 0.71142(4) 0.98520(6) 0.0292(3) Uani 1 1 d . . .
N121 N 0.75577(10) 0.67339(11) 0.84077(19) 0.0263(8) Uani 1 1 d . . .
N122 N 0.82345(11) 0.71564(11) 0.8083(2) 0.0280(9) Uani 1 1 d . . .
C121 C 0.72087(14) 0.65401(14) 0.8634(3) 0.0299(11) Uani 1 1 d . . .
C122 C 0.69449(15) 0.63532(15) 0.8111(3) 0.0374(12) Uani 1 1 d . . .
H122 H 0.6698 0.6231 0.8268 0.045 Uiso 1 1 calc R . .
C123 C 0.70509(16) 0.63492(16) 0.7351(3) 0.0427(13) Uani 1 1 d . . .
H123 H 0.6877 0.6222 0.6993 0.051 Uiso 1 1 calc R . .
C124 C 0.74209(15) 0.65373(16) 0.7126(3) 0.0401(12) Uani 1 1 d . . .
H124 H 0.7504 0.6529 0.6621 0.048 Uiso 1 1 calc R . .
C125 C 0.76573(14) 0.67338(14) 0.7665(2) 0.0290(10) Uani 1 1 d . . .
C126 C 0.80442(13) 0.69664(13) 0.7479(3) 0.0273(10) Uani 1 1 d . . .
C127 C 0.82014(14) 0.69941(14) 0.6758(3) 0.0325(11) Uani 1 1 d . . .
H127 H 0.8068 0.6862 0.6353 0.039 Uiso 1 1 calc R . .
C128 C 0.85595(14) 0.72207(15) 0.6638(3) 0.0353(11) Uani 1 1 d . . .
H128 H 0.8674 0.7237 0.6155 0.042 Uiso 1 1 calc R . .
C129 C 0.87438(14) 0.74214(15) 0.7240(3) 0.0342(11) Uani 1 1 d . . .
H129 H 0.8980 0.7580 0.7164 0.041 Uiso 1 1 calc R . .
C130 C 0.85767(13) 0.73883(13) 0.7968(2) 0.0259(10) Uani 1 1 d . . .
C131 C 0.71183(14) 0.65377(15) 0.9470(3) 0.0324(11) Uani 1 1 d . . .
H13A H 0.6830 0.6456 0.9544 0.039 Uiso 1 1 calc R . .
H13B H 0.7152 0.6808 0.9673 0.039 Uiso 1 1 calc R . .
C132 C 0.74160(14) 0.62460(14) 0.9910(3) 0.0327(11) Uani 1 1 d . . .
C133 C 0.72763(15) 0.61995(14) 1.0735(3) 0.0359(12) Uani 1 1 d . . .
C134 C 0.69372(16) 0.64145(17) 1.1041(3) 0.0433(13) Uani 1 1 d . . .
H134 H 0.6786 0.6594 1.0737 0.052 Uiso 1 1 calc R . .
C135 C 0.68303(18) 0.63595(18) 1.1784(3) 0.0499(14) Uani 1 1 d . . .
H135 H 0.6603 0.6501 1.1977 0.060 Uiso 1 1 calc R . .
C136 C 0.7052(2) 0.6100(2) 1.2256(3) 0.0583(16) Uani 1 1 d . . .
H136 H 0.6976 0.6071 1.2763 0.070 Uiso 1 1 calc R . .
C137 C 0.7383(2) 0.58833(18) 1.1977(3) 0.0540(15) Uani 1 1 d . . .
H137 H 0.7530 0.5705 1.2292 0.065 Uiso 1 1 calc R . .
C138 C 0.75002(17) 0.59336(16) 1.1208(3) 0.0436(13) Uani 1 1 d . . .
H138 H 0.7726 0.5790 1.1018 0.052 Uiso 1 1 calc R . .
C139 C 0.74308(17) 0.58448(14) 0.9491(3) 0.0409(13) Uani 1 1 d . . .
C140 C 0.70765(19) 0.56038(17) 0.9510(3) 0.0535(15) Uani 1 1 d . . .
H140 H 0.6853 0.5671 0.9820 0.064 Uiso 1 1 calc R . .
C141 C 0.7058(3) 0.5243(2) 0.9038(4) 0.078(2) Uani 1 1 d . . .
H141 H 0.6818 0.5083 0.9028 0.094 Uiso 1 1 calc R . .
C142 C 0.7397(3) 0.5140(2) 0.8609(4) 0.0691(19) Uani 1 1 d . . .
H142 H 0.7387 0.4907 0.8312 0.083 Uiso 1 1 calc R . .
C143 C 0.7741(3) 0.53686(19) 0.8610(4) 0.072(2) Uani 1 1 d . . .
H143 H 0.7967 0.5293 0.8313 0.086 Uiso 1 1 calc R . .
C144 C 0.77706(19) 0.57214(15) 0.9049(3) 0.0472(13) Uani 1 1 d . . .
H144 H 0.8016 0.5874 0.9047 0.057 Uiso 1 1 calc R . .
C145 C 0.87648(13) 0.76175(13) 0.8619(2) 0.0275(10) Uani 1 1 d . . .
H14A H 0.8545 0.7776 0.8851 0.033 Uiso 1 1 calc R . .
H14B H 0.8970 0.7805 0.8420 0.033 Uiso 1 1 calc R . .
C146 C 0.89828(13) 0.73588(14) 0.9249(2) 0.0273(10) Uani 1 1 d . . .
C147 C 0.92255(13) 0.76270(15) 0.9826(3) 0.0306(11) Uani 1 1 d . . .
C148 C 0.92455(13) 0.80458(14) 0.9781(3) 0.0306(11) Uani 1 1 d . . .
H148 H 0.9122 0.8177 0.9366 0.037 Uiso 1 1 calc R . .
C149 C 0.94459(13) 0.82707(16) 1.0347(3) 0.0376(12) Uani 1 1 d . . .
H149 H 0.9456 0.8551 1.0307 0.045 Uiso 1 1 calc R . .
C150 C 0.96293(14) 0.80808(16) 1.0967(3) 0.0390(13) Uani 1 1 d . . .
H150 H 0.9756 0.8232 1.1354 0.047 Uiso 1 1 calc R . .
C151 C 0.96249(13) 0.76668(17) 1.1012(3) 0.0375(12) Uani 1 1 d . . .
H151 H 0.9755 0.7538 1.1423 0.045 Uiso 1 1 calc R . .
C152 C 0.94268(13) 0.74405(15) 1.0445(2) 0.0312(11) Uani 1 1 d . . .
H152 H 0.9428 0.7160 1.0479 0.037 Uiso 1 1 calc R . .
C153 C 0.92760(13) 0.70610(14) 0.8855(2) 0.0279(10) Uani 1 1 d . . .
C154 C 0.91836(14) 0.66666(15) 0.8728(3) 0.0351(11) Uani 1 1 d . . .
H154 H 0.8939 0.6559 0.8927 0.042 Uiso 1 1 calc R . .
C155 C 0.94487(15) 0.64161(16) 0.8303(3) 0.0397(12) Uani 1 1 d . . .
H155 H 0.9383 0.6145 0.8226 0.048 Uiso 1 1 calc R . .
C156 C 0.98084(14) 0.65813(16) 0.8003(3) 0.0379(12) Uani 1 1 d . . .
H156 H 0.9986 0.6421 0.7716 0.046 Uiso 1 1 calc R . .
C157 C 0.99043(15) 0.69754(16) 0.8124(3) 0.0378(12) Uani 1 1 d . . .
H157 H 1.0148 0.7082 0.7923 0.045 Uiso 1 1 calc R . .
C158 C 0.96465(14) 0.72170(16) 0.8539(3) 0.0344(11) Uani 1 1 d . . .
H158 H 0.9716 0.7487 0.8613 0.041 Uiso 1 1 calc R . .
N161 N 0.9164(2) 0.3181(2) 0.9588(7) 0.140(4) Uani 1 1 d . . .
C161 C 0.9442(2) 0.3353(2) 0.9792(5) 0.0683(19) Uani 1 1 d . . .
C162 C 0.9818(3) 0.3568(3) 0.9933(7) 0.129(4) Uani 1 1 d . . .
H16A H 1.0052 0.3412 0.9758 0.193 Uiso 1 1 calc R . .
H16B H 0.9851 0.3616 1.0470 0.193 Uiso 1 1 calc R . .
H16C H 0.9808 0.3821 0.9667 0.193 Uiso 1 1 calc R . .
N162 N 0.8213(2) 0.4490(3) 0.8159(5) 0.106(2) Uani 1 1 d . . .
C163 C 0.8446(2) 0.4238(2) 0.7986(4) 0.0701(18) Uani 1 1 d . . .
C164 C 0.8742(2) 0.3939(2) 0.7841(4) 0.0699(19) Uani 1 1 d . . .
H16D H 0.8780 0.3774 0.8286 0.105 Uiso 1 1 calc R . .
H16E H 0.9004 0.4063 0.7714 0.105 Uiso 1 1 calc R . .
H16F H 0.8645 0.3775 0.7423 0.105 Uiso 1 1 calc R . .
N163 N 0.9185(2) 0.5861(2) 0.3891(4) 0.099(2) Uani 1 1 d . . .
C165 C 0.9521(3) 0.57568(19) 0.3931(4) 0.0642(18) Uani 1 1 d . . .
C166 C 0.9955(2) 0.5621(2) 0.4016(5) 0.075(2) Uani 1 1 d . . .
H16G H 1.0088 0.5760 0.4434 0.112 Uiso 1 1 calc R . .
H16H H 1.0103 0.5677 0.3556 0.112 Uiso 1 1 calc R . .
H16I H 0.9960 0.5336 0.4113 0.112 Uiso 1 1 calc R . .
N164 N 0.8504(3) 0.5378(4) 0.1726(7) 0.158(5) Uani 1 1 d D . .
C167 C 0.8649(3) 0.5188(4) 0.2261(7) 0.130(5) Uani 1 1 d D . .
C168 C 0.8844(5) 0.4986(5) 0.2837(7) 0.262(13) Uani 1 1 d D . .
H16J H 0.8820 0.4700 0.2749 0.393 Uiso 1 1 calc R . .
H16K H 0.8715 0.5053 0.3310 0.393 Uiso 1 1 calc R . .
H16L H 0.9136 0.5060 0.2859 0.393 Uiso 1 1 calc R . .
N165 N 0.3464(4) 0.4224(3) 0.4050(6) 0.161(5) Uani 1 1 d . . .
C169 C 0.3736(4) 0.4138(3) 0.4494(8) 0.119(3) Uani 1 1 d . . .
C170 C 0.4022(4) 0.4072(4) 0.5139(8) 0.177(6) Uani 1 1 d . . .
H17A H 0.4056 0.4320 0.5417 0.265 Uiso 1 1 calc R . .
H17B H 0.4289 0.3985 0.4958 0.265 Uiso 1 1 calc R . .
H17C H 0.3908 0.3870 0.5467 0.265 Uiso 1 1 calc R . .
N166 N 0.4054(7) 0.0421(7) 0.172(2) 0.162(12) Uani 0.50 1 d P . .
C171 C 0.3925(7) 0.0338(8) 0.216(2) 0.136(15) Uani 0.50 1 d P . .
C172 C 0.3760(7) 0.0356(8) 0.291(2) 0.26(3) Uani 0.50 1 d P . .
H17D H 0.3987 0.0364 0.3278 0.386 Uiso 0.50 1 calc PR . .
H17E H 0.3591 0.0122 0.3002 0.386 Uiso 0.50 1 calc PR . .
H17F H 0.3591 0.0594 0.2962 0.386 Uiso 0.50 1 calc PR . .
N167 N 0.5779(3) 0.0965(4) 0.1820(8) 0.181(5) Uani 1 1 d . . .
C173 C 0.5449(3) 0.0851(4) 0.1748(6) 0.134(4) Uani 1 1 d . . .
C174 C 0.5048(4) 0.0703(6) 0.1600(11) 0.218(9) Uani 1 1 d . . .
H17G H 0.4924 0.0620 0.2069 0.327 Uiso 1 1 calc R . .
H17H H 0.5063 0.0477 0.1260 0.327 Uiso 1 1 calc R . .
H17I H 0.4879 0.0912 0.1369 0.327 Uiso 1 1 calc R . .
N168 N 0.9055(3) 0.4328(3) 0.9572(4) 0.110(3) Uani 1 1 d . . .
C175 C 0.8789(3) 0.4546(3) 0.9724(4) 0.0723(19) Uani 1 1 d . . .
C176 C 0.8459(3) 0.4816(3) 0.9946(5) 0.092(2) Uani 1 1 d . . .
H17J H 0.8194 0.4679 0.9906 0.138 Uiso 1 1 calc R . .
H17K H 0.8456 0.5047 0.9617 0.138 Uiso 1 1 calc R . .
H17L H 0.8508 0.4901 1.0462 0.138 Uiso 1 1 calc R . .
N169 N -0.0571(3) 0.6754(3) 0.2194(8) 0.149(4) Uani 1 1 d . . .
C177 C -0.0253(2) 0.6654(2) 0.2368(5) 0.0687(19) Uani 1 1 d . . .
C178 C 0.0167(3) 0.6537(3) 0.2513(6) 0.116(3) Uani 1 1 d . . .
H17M H 0.0226 0.6293 0.2239 0.174 Uiso 1 1 calc R . .
H17N H 0.0209 0.6491 0.3049 0.174 Uiso 1 1 calc R . .
H17O H 0.0353 0.6747 0.2349 0.174 Uiso 1 1 calc R . .
N170 N 0.89053(19) 0.4175(2) 0.1541(3) 0.0773(18) Uani 1 1 d . . .
C179 C 0.9223(3) 0.4313(3) 0.1426(4) 0.075(2) Uani 1 1 d . . .
C180 C 0.9645(3) 0.4499(3) 0.1276(5) 0.113(3) Uani 1 1 d . . .
H18A H 0.9809 0.4505 0.1741 0.170 Uiso 1 1 calc R . .
H18B H 0.9607 0.4769 0.1090 0.170 Uiso 1 1 calc R . .
H18C H 0.9789 0.4342 0.0903 0.170 Uiso 1 1 calc R . .
N171 N 0.8825(3) 0.0468(2) 0.1252(4) 0.114(3) Uani 1 1 d . . .
C181 C 0.8844(2) 0.0227(2) 0.0797(4) 0.0636(17) Uani 1 1 d . . .
C182 C 0.8860(2) -0.0076(2) 0.0230(4) 0.0680(18) Uani 1 1 d . . .
H18D H 0.9052 0.0005 -0.0157 0.102 Uiso 1 1 calc R . .
H18E H 0.8586 -0.0113 0.0007 0.102 Uiso 1 1 calc R . .
H18F H 0.8955 -0.0324 0.0455 0.102 Uiso 1 1 calc R . .
N172 N 0.9014(5) 0.5465(4) 0.8776(8) 0.079(4) Uani 0.50 1 d P A 1
C183 C 0.9127(5) 0.5242(5) 0.8367(7) 0.062(4) Uani 0.50 1 d P A 1
C184 C 0.9285(12) 0.4972(10) 0.781(2) 0.107(11) Uani 0.50 1 d P A 1
H18G H 0.9463 0.5117 0.7469 0.161 Uiso 0.50 1 calc PR A 1
H18H H 0.9054 0.4856 0.7524 0.161 Uiso 0.50 1 calc PR A 1
H18I H 0.9443 0.4761 0.8055 0.161 Uiso 0.50 1 calc PR A 1
N173 N 0.9906(6) 0.4294(6) 0.8285(14) 0.155(7) Uani 0.50 1 d PDU B 2
C185 C 0.9700(6) 0.4586(6) 0.8189(13) 0.116(6) Uani 0.50 1 d PDU B 2
C186 C 0.9409(10) 0.4870(9) 0.8041(19) 0.073(7) Uani 0.50 1 d PD B 2
H18J H 0.9505 0.5045 0.7646 0.109 Uiso 0.50 1 calc PR B 2
H18K H 0.9360 0.5024 0.8493 0.109 Uiso 0.50 1 calc PR B 2
H18L H 0.9151 0.4742 0.7877 0.109 Uiso 0.50 1 calc PR B 2
N174 N 0.4068(4) 0.3401(4) 0.1895(15) 0.316(14) Uani 1 1 d . . .
C187 C 0.4426(4) 0.3392(3) 0.2038(9) 0.147(5) Uani 1 1 d . . .
C188 C 0.4823(3) 0.3367(4) 0.2116(6) 0.147(5) Uani 1 1 d . . .
H18M H 0.4954 0.3510 0.1708 0.221 Uiso 1 1 calc R . .
H18N H 0.4906 0.3089 0.2105 0.221 Uiso 1 1 calc R . .
H18O H 0.4908 0.3485 0.2594 0.221 Uiso 1 1 calc R . .
N175 N 0.5892(5) 0.4079(6) 0.2494(12) 0.136(6) Uani 0.50 1 d PDU C 2
C189 C 0.6151(8) 0.4181(8) 0.2949(15) 0.149(9) Uani 0.50 1 d PDU C 2
C190 C 0.6407(5) 0.4423(6) 0.3356(11) 0.099(5) Uani 0.50 1 d PDU C 2
H19A H 0.6546 0.4269 0.3748 0.148 Uiso 0.50 1 calc PR C 2
H19B H 0.6245 0.4634 0.3583 0.148 Uiso 0.50 1 calc PR C 2
H19C H 0.6612 0.4539 0.3028 0.148 Uiso 0.50 1 calc PR C 2
N176 N 0.6533(5) 0.4530(4) 0.4078(16) 0.127(8) Uani 0.50 1 d P D 1
C191 C 0.6316(6) 0.4625(5) 0.4501(16) 0.102(7) Uani 0.50 1 d P D 1
C192 C 0.6068(7) 0.4760(5) 0.5070(11) 0.108(6) Uani 0.50 1 d P D 1
H19D H 0.6169 0.5018 0.5246 0.162 Uiso 0.50 1 calc PR D 1
H19E H 0.6075 0.4571 0.5483 0.162 Uiso 0.50 1 calc PR D 1
H19F H 0.5785 0.4789 0.4880 0.162 Uiso 0.50 1 calc PR D 1
N177 N 0.9051(3) 0.6020(3) 1.0572(5) 0.049(2) Uani 0.50 1 d PD E 2
C193 C 0.9195(8) 0.5783(6) 1.0173(13) 0.137(8) Uani 0.50 1 d PDU E 2
C194 C 0.9385(9) 0.5515(5) 0.9710(15) 0.167(12) Uani 0.50 1 d PD E 2
H19G H 0.9669 0.5598 0.9628 0.251 Uiso 0.50 1 calc PR E 2
H19H H 0.9235 0.5503 0.9230 0.251 Uiso 0.50 1 calc PR E 2
H19I H 0.9384 0.5252 0.9943 0.251 Uiso 0.50 1 calc PR E 2
P1 P 0.99005(4) 0.43985(5) 0.36293(8) 0.0466(4) Uani 1 1 d D . .
F1 F 0.99883(14) 0.40187(13) 0.4116(3) 0.0992(15) Uani 1 1 d D . .
F2 F 0.98288(14) 0.47906(12) 0.3087(2) 0.0867(12) Uani 1 1 d D . .
F3 F 0.95637(13) 0.41637(12) 0.3120(3) 0.0845(12) Uani 1 1 d D . .
F4 F 0.95649(12) 0.45639(14) 0.4161(2) 0.0884(12) Uani 1 1 d D . .
F5 F 1.02580(12) 0.46450(12) 0.4071(3) 0.0874(12) Uani 1 1 d D . .
F6 F 1.02558(12) 0.42544(13) 0.3043(2) 0.0878(12) Uani 1 1 d D . .
P2 P 0.4617(3) 0.6456(2) 0.5396(5) 0.044(2) Uani 0.288(8) 1 d PDU F 1
F11 F 0.4880(5) 0.6866(4) 0.5333(11) 0.116(7) Uani 0.288(8) 1 d PDU F 1
F12 F 0.4326(4) 0.6073(3) 0.5324(9) 0.062(4) Uani 0.288(8) 1 d PDU F 1
F13 F 0.4843(6) 0.6388(7) 0.6153(9) 0.132(8) Uani 0.288(8) 1 d PDU F 1
F14 F 0.4990(4) 0.6257(6) 0.4935(11) 0.119(7) Uani 0.288(8) 1 d PDU F 1
F15 F 0.4404(6) 0.6619(6) 0.4612(10) 0.115(7) Uani 0.288(8) 1 d PDU F 1
F16 F 0.4258(3) 0.6690(4) 0.5764(11) 0.108(7) Uani 0.288(8) 1 d PDU F 1
Cl2 Cl 0.4608(5) 0.6495(6) 0.5188(14) 0.152(12) Uani 0.212(8) 1 d PD F 2
O11 O 0.4329(5) 0.6732(4) 0.5122(11) 0.030(4) Uani 0.212(8) 1 d PDU F 2
O12 O 0.4475(11) 0.6130(6) 0.510(3) 0.20(3) Uani 0.212(8) 1 d PDU F 2
O13 O 0.4755(13) 0.6502(18) 0.5894(14) 0.27(4) Uani 0.212(8) 1 d PDU F 2
O14 O 0.4937(6) 0.6539(9) 0.4785(15) 0.090(9) Uani 0.212(8) 1 d PDU F 2
P3 P 0.5253(4) 0.4611(3) 0.1302(7) 0.160(4) Uani 0.334(5) 1 d PDU G 1
F21 F 0.5155(7) 0.4503(6) 0.0444(9) 0.172(7) Uani 0.334(5) 1 d PDU G 1
F22 F 0.5364(8) 0.4722(7) 0.2184(10) 0.205(8) Uani 0.334(5) 1 d PDU G 1
F23 F 0.4798(6) 0.4787(7) 0.1339(13) 0.195(8) Uani 0.334(5) 1 d PDU G 1
F24 F 0.5053(6) 0.4205(4) 0.1581(11) 0.150(6) Uani 0.334(5) 1 d PDU G 1
F25 F 0.5704(5) 0.4381(6) 0.1341(15) 0.177(7) Uani 0.334(5) 1 d PDU G 1
F26 F 0.5416(8) 0.5040(5) 0.1122(14) 0.214(7) Uani 0.334(5) 1 d PDU G 1
Cl3 Cl 0.5713(9) 0.4571(8) 0.0825(17) 0.202(7) Uani 0.166(5) 1 d PDU G 2
O21 O 0.5912(16) 0.4775(14) 0.029(2) 0.200(13) Uani 0.166(5) 1 d PDU G 2
O22 O 0.5299(9) 0.4626(15) 0.071(3) 0.188(7) Uani 0.166(5) 1 d PDU G 2
O23 O 0.5810(16) 0.4180(9) 0.082(3) 0.195(10) Uani 0.166(5) 1 d PDU G 2
O24 O 0.5805(17) 0.4718(16) 0.1523(19) 0.194(10) Uani 0.166(5) 1 d PDU G 2
N178 N 0.5153(7) 0.4107(7) 0.8646(12) 0.110(7) Uani 0.334(5) 1 d PDU G 1
C195 C 0.5482(7) 0.4264(7) 0.8667(15) 0.089(7) Uani 0.334(5) 1 d PDU G 1
C196 C 0.5839(7) 0.4483(7) 0.8687(15) 0.094(7) Uani 0.334(5) 1 d PDU G 1
H19J H 0.6067 0.4318 0.8873 0.141 Uiso 0.334(5) 1 calc PR G 1
H19K H 0.5805 0.4711 0.9019 0.141 Uiso 0.334(5) 1 calc PR G 1
H19L H 0.5900 0.4576 0.8184 0.141 Uiso 0.334(5) 1 calc PR G 1

loop_
_atom_site_aniso_label
_atom_site_aniso_U_11
_atom_site_aniso_U_22
_atom_site_aniso_U_33
_atom_site_aniso_U_23
_atom_site_aniso_U_13
_atom_site_aniso_U_12
Mn1 0.0175(4) 0.0331(4) 0.0128(4) -0.0003(3) 0.0017(3) -0.0004(3)
Mn2 0.0206(4) 0.0378(4) 0.0162(4) -0.0014(3) 0.0010(3) 0.0023(3)
O1 0.0276(17) 0.0391(18) 0.0205(16) -0.0021(14) 0.0017(13) 0.0020(14)
Mn3 0.0177(4) 0.0355(4) 0.0155(4) 0.0008(3) 0.0019(3) 0.0015(3)
Mn4 0.0203(4) 0.0376(4) 0.0155(4) 0.0009(3) 0.0018(3) -0.0004(3)
O2 0.0281(16) 0.0409(18) 0.0201(17) 0.0021(14) 0.0032(13) 0.0044(14)
S1 0.0266(6) 0.0447(7) 0.0224(6) 0.0056(5) -0.0012(5) -0.0017(5)
S2 0.0195(6) 0.0477(7) 0.0184(6) 0.0003(5) 0.0019(5) -0.0024(5)
N1 0.0229(19) 0.036(2) 0.017(2) -0.0023(16) 0.0018(15) 0.0043(16)
N2 0.024(2) 0.035(2) 0.016(2) -0.0016(16) 0.0047(16) 0.0024(17)
C1 0.025(2) 0.033(2) 0.019(2) 0.0008(19) 0.002(2) 0.004(2)
C2 0.025(2) 0.046(3) 0.029(3) -0.004(2) -0.001(2) -0.002(2)
C3 0.031(3) 0.053(3) 0.023(3) -0.008(2) -0.001(2) -0.002(2)
C4 0.035(3) 0.048(3) 0.018(2) -0.003(2) 0.001(2) 0.000(2)
C5 0.027(2) 0.038(3) 0.015(2) -0.0001(19) 0.0018(19) 0.007(2)
C6 0.020(2) 0.036(3) 0.020(3) -0.0040(19) -0.001(2) 0.0012(19)
C7 0.030(3) 0.048(3) 0.015(3) -0.001(2) 0.000(2) 0.002(2)
C8 0.034(3) 0.058(3) 0.015(2) 0.002(2) 0.007(2) -0.001(2)
C9 0.023(2) 0.045(3) 0.025(3) 0.001(2) 0.009(2) -0.001(2)
C10 0.020(2) 0.034(2) 0.025(3) 0.002(2) 0.0015(19) 0.0045(19)
C11 0.020(2) 0.038(3) 0.024(3) 0.000(2) 0.0052(19) -0.0012(19)
C12 0.027(2) 0.043(3) 0.023(3) 0.001(2) 0.000(2) 0.000(2)
C13 0.035(3) 0.038(3) 0.028(3) -0.001(2) 0.000(2) 0.006(2)
C14 0.042(3) 0.047(3) 0.058(4) -0.014(3) 0.007(3) -0.003(3)
C15 0.056(4) 0.058(4) 0.102(6) -0.021(4) 0.012(4) -0.004(3)
C16 0.083(5) 0.047(3) 0.067(4) -0.014(3) 0.009(4) 0.002(3)
C17 0.068(4) 0.052(4) 0.047(4) -0.002(3) 0.015(3) 0.019(3)
C18 0.044(3) 0.049(3) 0.030(3) 0.003(2) 0.011(2) 0.005(2)
C19 0.031(3) 0.036(3) 0.027(3) 0.000(2) 0.003(2) -0.004(2)
C20 0.037(3) 0.050(3) 0.027(3) 0.005(2) 0.004(2) 0.002(2)
C21 0.042(3) 0.062(3) 0.028(3) 0.002(3) 0.012(2) 0.001(3)
C22 0.046(3) 0.066(4) 0.029(3) 0.013(3) 0.005(2) -0.010(3)
C23 0.041(3) 0.051(3) 0.034(3) 0.010(2) 0.000(2) -0.002(2)
C24 0.028(2) 0.042(3) 0.029(3) 0.007(2) 0.005(2) -0.001(2)
C25 0.019(2) 0.038(3) 0.023(2) -0.002(2) 0.0036(19) -0.0019(19)
C26 0.018(2) 0.043(3) 0.019(2) -0.003(2) 0.0022(18) -0.0025(19)
C27 0.021(2) 0.046(3) 0.018(2) -0.002(2) -0.0016(19) 0.005(2)
C28 0.022(2) 0.050(3) 0.028(3) -0.004(2) 0.001(2) -0.001(2)
C29 0.037(3) 0.044(3) 0.027(3) -0.005(2) -0.005(2) 0.006(2)
C30 0.030(3) 0.052(3) 0.026(3) -0.005(2) 0.001(2) 0.010(2)
C31 0.025(3) 0.051(3) 0.027(3) -0.003(2) 0.007(2) 0.006(2)
C32 0.022(2) 0.044(3) 0.026(3) -0.001(2) 0.003(2) -0.002(2)
C33 0.016(2) 0.058(3) 0.019(2) -0.004(2) 0.0086(19) 0.001(2)
C34 0.015(2) 0.054(3) 0.030(3) -0.016(2) 0.002(2) 0.003(2)
C35 0.018(2) 0.061(3) 0.047(3) -0.020(3) 0.009(2) -0.004(2)
C36 0.023(3) 0.070(4) 0.040(3) -0.026(3) 0.009(2) -0.008(3)
C37 0.021(2) 0.093(5) 0.023(3) -0.008(3) 0.001(2) -0.011(3)
C38 0.021(2) 0.063(3) 0.021(3) -0.005(2) 0.004(2) -0.006(2)
S41 0.0249(6) 0.0405(7) 0.0161(6) 0.0010(5) 0.0032(5) -0.0009(5)
S42 0.0222(6) 0.0621(8) 0.0337(7) -0.0094(6) 0.0028(5) 0.0007(6)
N41 0.029(2) 0.038(2) 0.016(2) 0.0016(17) 0.0032(16) 0.0069(18)
N42 0.025(2) 0.044(2) 0.022(2) -0.0050(17) -0.0053(17) 0.0095(18)
C41 0.026(2) 0.036(3) 0.025(3) 0.004(2) 0.004(2) 0.005(2)
C42 0.036(3) 0.042(3) 0.036(3) 0.009(2) 0.009(2) 0.003(2)
C43 0.044(3) 0.061(3) 0.025(3) 0.009(2) 0.016(2) 0.006(3)
C44 0.041(3) 0.064(3) 0.016(3) 0.005(2) 0.005(2) 0.012(3)
C45 0.033(3) 0.046(3) 0.020(3) 0.003(2) 0.002(2) 0.014(2)
C46 0.035(3) 0.048(3) 0.021(3) -0.004(2) 0.001(2) 0.010(2)
C47 0.046(3) 0.061(3) 0.019(3) -0.004(2) -0.005(2) 0.013(3)
C48 0.053(4) 0.069(4) 0.027(3) -0.016(3) -0.017(3) 0.013(3)
C49 0.041(3) 0.053(3) 0.039(3) -0.009(3) -0.013(3) 0.013(3)
C50 0.027(3) 0.043(3) 0.032(3) -0.008(2) -0.006(2) 0.009(2)
C51 0.028(2) 0.035(3) 0.030(3) 0.001(2) 0.005(2) 0.001(2)
C52 0.025(2) 0.035(2) 0.023(2) 0.002(2) -0.0016(19) -0.004(2)
C53 0.046(3) 0.035(3) 0.017(2) 0.0011(19) 0.010(2) 0.004(2)
C54 0.039(3) 0.047(3) 0.032(3) -0.002(2) -0.011(2) 0.008(2)
C55 0.080(4) 0.054(4) 0.039(3) -0.006(3) -0.020(3) 0.019(3)
C56 0.082(5) 0.047(3) 0.035(3) 0.006(3) 0.000(3) 0.014(3)
C57 0.083(5) 0.034(3) 0.059(4) 0.011(3) 0.028(3) 0.010(3)
C58 0.046(3) 0.046(3) 0.050(3) 0.005(3) 0.013(3) 0.005(3)
C59 0.032(3) 0.036(3) 0.022(2) -0.001(2) 0.001(2) 0.001(2)
C60 0.041(3) 0.039(3) 0.024(3) -0.001(2) 0.001(2) 0.000(2)
C61 0.045(3) 0.049(3) 0.028(3) -0.009(2) 0.003(2) -0.001(2)
C62 0.060(4) 0.047(3) 0.031(3) -0.005(2) -0.007(3) -0.004(3)
C63 0.044(3) 0.066(4) 0.041(3) -0.003(3) -0.011(3) 0.003(3)
C64 0.037(3) 0.055(3) 0.035(3) -0.006(2) -0.001(2) 0.005(2)
C65 0.027(3) 0.047(3) 0.040(3) 0.001(2) -0.005(2) -0.002(2)
C66 0.023(2) 0.060(3) 0.030(3) -0.001(2) -0.003(2) 0.001(2)
C67 0.027(3) 0.093(5) 0.033(3) 0.018(3) -0.004(2) -0.010(3)
C68 0.042(3) 0.120(6) 0.032(3) 0.001(3) -0.001(3) -0.030(3)
C69 0.057(5) 0.188(10) 0.029(4) 0.003(5) -0.001(3) -0.046(5)
C70 0.030(4) 0.270(15) 0.049(5) 0.063(7) -0.013(4) -0.038(6)
C71 0.028(4) 0.163(9) 0.139(9) 0.112(8) -0.023(5) -0.016(4)
C72 0.027(3) 0.101(5) 0.082(5) 0.043(4) -0.006(3) 0.002(3)
C73 0.019(3) 0.076(4) 0.027(3) 0.000(3) 0.005(2) 0.004(2)
C74 0.032(3) 0.058(3) 0.034(3) 0.002(2) 0.004(2) 0.003(2)
C75 0.054(4) 0.059(3) 0.043(3) 0.005(3) 0.005(3) 0.012(3)
C76 0.026(3) 0.117(6) 0.033(3) 0.011(3) -0.002(2) 0.016(3)
C77 0.030(3) 0.091(5) 0.040(3) 0.017(3) -0.010(3) -0.006(3)
C78 0.035(3) 0.074(4) 0.040(3) 0.009(3) -0.001(3) -0.006(3)
S81 0.0272(6) 0.0454(7) 0.0195(6) -0.0006(5) 0.0043(5) -0.0019(5)
S82 0.0201(6) 0.0567(7) 0.0272(7) -0.0045(6) 0.0035(5) 0.0016(5)
N81 0.0210(19) 0.038(2) 0.017(2) 0.0009(16) 0.0014(15) 0.0049(16)
N82 0.023(2) 0.038(2) 0.022(2) 0.0004(16) -0.0023(17) 0.0044(17)
C81 0.025(2) 0.035(3) 0.029(3) 0.008(2) 0.004(2) 0.005(2)
C82 0.032(3) 0.048(3) 0.034(3) 0.009(2) 0.006(2) -0.004(2)
C83 0.039(3) 0.064(3) 0.026(3) 0.008(2) 0.012(2) -0.003(3)
C84 0.040(3) 0.058(3) 0.017(3) 0.004(2) 0.007(2) 0.009(3)
C85 0.024(2) 0.045(3) 0.022(3) 0.005(2) 0.004(2) 0.007(2)
C86 0.026(2) 0.049(3) 0.016(2) 0.000(2) 0.002(2) 0.010(2)
C87 0.032(3) 0.059(3) 0.027(3) 0.002(2) -0.002(2) 0.006(2)
C88 0.035(3) 0.066(3) 0.027(3) -0.006(2) -0.009(2) 0.008(3)
C89 0.027(3) 0.059(3) 0.037(3) -0.009(2) -0.009(2) 0.004(2)
C90 0.024(2) 0.041(3) 0.033(3) -0.001(2) -0.004(2) 0.007(2)
C91 0.026(2) 0.041(3) 0.027(3) 0.002(2) 0.003(2) -0.002(2)
C92 0.025(2) 0.035(2) 0.021(2) 0.0045(19) -0.0026(19) 0.002(2)
C93 0.035(3) 0.040(3) 0.024(3) -0.002(2) -0.003(2) -0.002(2)
C94 0.032(3) 0.054(3) 0.040(3) -0.010(3) -0.002(2) 0.006(2)
C95 0.043(3) 0.065(4) 0.037(3) -0.008(3) -0.014(3) 0.003(3)
C96 0.056(4) 0.072(4) 0.038(3) -0.015(3) -0.012(3) 0.010(3)
C97 0.055(4) 0.092(5) 0.033(3) -0.017(3) -0.011(3) 0.024(3)
C98 0.040(3) 0.072(4) 0.035(3) -0.012(3) -0.008(2) 0.016(3)
C99 0.041(3) 0.039(3) 0.026(3) -0.009(2) -0.004(2) 0.004(2)
C100 0.073(4) 0.039(3) 0.032(3) -0.004(2) -0.001(3) 0.008(3)
C101 0.101(5) 0.044(3) 0.040(3) 0.005(3) -0.008(3) 0.003(3)
C102 0.129(7) 0.048(4) 0.058(4) -0.024(3) -0.042(4) 0.031(4)
C103 0.066(4) 0.046(4) 0.071(4) -0.010(3) -0.036(4) 0.018(3)
C104 0.042(3) 0.044(3) 0.055(4) -0.015(3) -0.012(3) 0.004(2)
C105 0.021(2) 0.050(3) 0.036(3) 0.006(2) -0.005(2) -0.002(2)
C106 0.022(2) 0.056(3) 0.025(3) 0.004(2) 0.003(2) 0.001(2)
C107 0.023(3) 0.062(3) 0.023(3) -0.003(2) 0.006(2) 0.008(2)
C108 0.032(3) 0.064(3) 0.032(3) 0.011(3) 0.004(2) -0.004(2)
C109 0.044(3) 0.062(3) 0.038(3) 0.014(3) 0.002(3) 0.005(3)
C110 0.030(3) 0.089(4) 0.030(3) 0.003(3) 0.001(2) 0.018(3)
C111 0.024(3) 0.074(4) 0.040(3) 0.005(3) -0.003(2) -0.001(2)
C112 0.025(3) 0.062(3) 0.030(3) 0.002(2) -0.004(2) -0.004(2)
C113 0.019(2) 0.081(4) 0.025(3) 0.008(3) -0.004(2) -0.008(2)
C114 0.035(3) 0.099(5) 0.027(3) 0.004(3) 0.003(2) -0.007(3)
C115 0.038(3) 0.127(6) 0.035(4) -0.004(4) 0.009(3) -0.014(4)
C116 0.040(4) 0.155(8) 0.035(4) 0.025(5) -0.005(3) -0.028(4)
C117 0.033(3) 0.118(6) 0.052(4) 0.033(4) -0.010(3) -0.014(3)
C118 0.024(3) 0.089(5) 0.040(3) 0.024(3) 0.001(2) -0.008(3)
S121 0.0279(6) 0.0463(7) 0.0216(6) 0.0062(5) 0.0010(5) -0.0001(5)
S122 0.0194(5) 0.0507(7) 0.0176(6) 0.0009(5) 0.0020(5) -0.0020(5)
N121 0.0222(19) 0.037(2) 0.019(2) 0.0023(16) -0.0020(16) 0.0014(16)
N122 0.025(2) 0.038(2) 0.021(2) 0.0017(17) 0.0021(16) 0.0036(17)
C121 0.030(3) 0.038(3) 0.022(2) 0.005(2) 0.001(2) 0.005(2)
C122 0.027(2) 0.047(3) 0.038(3) 0.007(2) -0.004(2) -0.008(2)
C123 0.044(3) 0.058(3) 0.026(3) 0.001(2) -0.008(2) -0.015(3)
C124 0.040(3) 0.061(3) 0.020(3) -0.005(2) 0.001(2) -0.007(2)
C125 0.028(2) 0.038(3) 0.021(3) 0.004(2) -0.001(2) 0.005(2)
C126 0.024(2) 0.038(3) 0.021(3) 0.0005(19) 0.001(2) 0.0075(19)
C127 0.029(3) 0.053(3) 0.015(2) -0.002(2) 0.001(2) 0.003(2)
C128 0.025(3) 0.064(3) 0.017(2) 0.000(2) 0.006(2) -0.004(2)
C129 0.027(2) 0.053(3) 0.023(3) 0.003(2) 0.008(2) 0.002(2)
C130 0.017(2) 0.039(3) 0.021(2) 0.002(2) 0.0017(18) 0.006(2)
C131 0.024(2) 0.050(3) 0.024(3) 0.007(2) 0.005(2) -0.004(2)
C132 0.034(3) 0.041(3) 0.023(3) 0.005(2) 0.000(2) -0.006(2)
C133 0.042(3) 0.042(3) 0.023(3) 0.007(2) -0.002(2) -0.015(2)
C134 0.040(3) 0.064(3) 0.027(3) -0.001(2) 0.000(2) -0.012(3)
C135 0.048(3) 0.077(4) 0.025(3) 0.004(3) 0.011(3) -0.020(3)
C136 0.061(4) 0.087(4) 0.027(3) 0.005(3) 0.006(3) -0.030(4)
C137 0.066(4) 0.062(4) 0.034(3) 0.015(3) -0.011(3) -0.022(3)
C138 0.051(3) 0.053(3) 0.027(3) 0.010(2) 0.000(2) -0.013(3)
C139 0.062(3) 0.038(3) 0.023(3) 0.005(2) -0.011(2) 0.001(3)
C140 0.064(4) 0.056(3) 0.040(3) 0.006(3) -0.013(3) -0.016(3)
C141 0.103(6) 0.057(4) 0.072(5) 0.021(4) -0.035(5) -0.035(4)
C142 0.107(6) 0.051(4) 0.049(4) 0.005(3) -0.009(4) -0.005(4)
C143 0.122(6) 0.049(4) 0.045(4) -0.004(3) 0.002(4) 0.011(4)
C144 0.069(4) 0.042(3) 0.031(3) -0.001(2) -0.002(3) 0.005(3)
C145 0.020(2) 0.039(3) 0.023(2) -0.001(2) 0.0030(19) 0.0030(19)
C146 0.018(2) 0.044(3) 0.021(2) -0.001(2) 0.0038(18) -0.0028(19)
C147 0.016(2) 0.055(3) 0.021(2) -0.003(2) 0.0059(19) 0.001(2)
C148 0.018(2) 0.044(3) 0.030(3) -0.005(2) 0.003(2) 0.002(2)
C149 0.016(2) 0.058(3) 0.039(3) -0.015(3) 0.007(2) -0.004(2)
C150 0.020(2) 0.062(4) 0.035(3) -0.019(3) 0.007(2) -0.004(2)
C151 0.014(2) 0.077(4) 0.021(3) -0.002(2) 0.0028(19) -0.006(2)
C152 0.022(2) 0.051(3) 0.021(2) 0.000(2) 0.005(2) -0.003(2)
C153 0.020(2) 0.047(3) 0.017(2) -0.003(2) -0.0027(19) 0.002(2)
C154 0.024(2) 0.053(3) 0.029(3) -0.002(2) 0.003(2) 0.000(2)
C155 0.038(3) 0.050(3) 0.030(3) -0.008(2) 0.000(2) 0.003(2)
C156 0.029(3) 0.060(3) 0.025(3) -0.010(2) 0.003(2) 0.010(2)
C157 0.023(3) 0.059(3) 0.031(3) -0.008(2) 0.006(2) -0.001(2)
C158 0.023(2) 0.053(3) 0.028(3) -0.001(2) 0.003(2) -0.005(2)
N161 0.065(5) 0.084(5) 0.270(13) -0.008(6) 0.009(6) -0.017(4)
C161 0.055(4) 0.062(4) 0.089(5) 0.009(4) 0.010(4) -0.009(4)
C162 0.090(6) 0.149(9) 0.145(10) 0.001(7) -0.064(6) -0.032(6)
N162 0.069(4) 0.137(6) 0.113(6) -0.048(5) -0.005(4) 0.002(4)
C163 0.063(4) 0.090(5) 0.058(4) -0.019(4) 0.011(3) -0.003(4)
C164 0.080(5) 0.067(4) 0.063(4) -0.010(3) 0.017(4) -0.014(4)
N163 0.082(5) 0.141(6) 0.074(4) 0.011(4) 0.011(4) 0.068(5)
C165 0.083(5) 0.054(4) 0.057(4) 0.001(3) 0.012(4) 0.013(4)
C166 0.053(4) 0.067(4) 0.104(6) -0.019(4) 0.014(4) 0.001(3)
N164 0.063(5) 0.227(13) 0.183(12) -0.069(10) -0.018(6) 0.015(6)
C167 0.062(6) 0.171(12) 0.157(12) -0.076(10) 0.009(7) 0.004(6)
C168 0.267(17) 0.34(2) 0.177(13) -0.184(14) -0.170(14) 0.244(17)
N165 0.230(13) 0.142(8) 0.110(8) 0.020(6) -0.054(8) -0.070(8)
C169 0.148(10) 0.081(6) 0.128(10) 0.016(6) -0.003(8) -0.019(6)
C170 0.166(12) 0.189(13) 0.174(14) 0.068(11) -0.029(11) -0.050(10)
N166 0.070(14) 0.111(18) 0.30(4) -0.01(2) -0.074(19) -0.038(11)
C171 0.051(13) 0.091(14) 0.27(4) 0.10(2) -0.044(17) -0.045(11)
C172 0.097(16) 0.19(3) 0.49(6) 0.28(4) 0.07(3) 0.059(17)
N167 0.091(7) 0.204(11) 0.250(14) 0.043(10) 0.065(8) -0.003(7)
C173 0.051(5) 0.244(14) 0.107(8) -0.012(8) 0.015(5) -0.011(7)
C174 0.094(9) 0.30(2) 0.26(2) -0.133(17) 0.014(11) -0.005(11)
N168 0.146(7) 0.128(6) 0.057(4) -0.003(4) -0.018(4) 0.034(6)
C175 0.080(5) 0.098(6) 0.039(4) 0.012(4) 0.003(4) -0.007(4)
C176 0.097(6) 0.114(6) 0.066(5) 0.008(5) 0.019(4) 0.007(5)
N169 0.088(6) 0.097(6) 0.263(13) 0.009(7) 0.026(7) 0.027(5)
C177 0.061(5) 0.057(4) 0.089(5) 0.006(4) 0.020(4) 0.005(4)
C178 0.091(6) 0.153(9) 0.102(7) 0.010(6) -0.053(6) 0.002(6)
N170 0.050(3) 0.116(5) 0.065(4) 0.013(3) -0.005(3) -0.025(3)
C179 0.086(6) 0.097(6) 0.040(4) -0.003(4) -0.007(4) 0.000(5)
C180 0.100(7) 0.166(10) 0.073(6) -0.010(6) 0.006(5) -0.058(7)
N171 0.211(9) 0.067(4) 0.065(4) -0.002(4) -0.009(5) -0.004(5)
C181 0.083(5) 0.061(4) 0.047(4) 0.012(4) -0.008(3) -0.009(3)
C182 0.083(5) 0.071(4) 0.050(4) -0.002(3) 0.000(3) -0.007(4)
N172 0.109(10) 0.066(8) 0.061(9) 0.019(7) 0.014(8) -0.011(7)
C183 0.089(10) 0.066(9) 0.030(7) 0.009(7) -0.002(7) -0.046(8)
C184 0.16(3) 0.057(14) 0.11(3) -0.002(15) 0.05(2) -0.050(16)
N173 0.149(10) 0.160(11) 0.157(11) -0.010(9) 0.008(9) 0.036(9)
C185 0.113(7) 0.117(7) 0.117(8) 0.002(5) 0.001(5) -0.006(5)
C186 0.081(12) 0.077(18) 0.061(14) -0.003(12) 0.010(10) -0.019(10)
N174 0.080(7) 0.148(10) 0.72(4) -0.061(16) 0.031(14) -0.028(7)
C187 0.102(9) 0.102(8) 0.235(16) 0.008(8) -0.010(9) -0.015(6)
C188 0.080(7) 0.264(16) 0.099(8) -0.027(9) 0.035(6) 0.014(8)
N175 0.114(9) 0.135(9) 0.158(10) -0.073(8) 0.011(8) -0.001(8)
C189 0.149(10) 0.152(10) 0.146(10) -0.002(5) 0.007(5) 0.007(5)
C190 0.091(9) 0.107(9) 0.099(9) 0.016(8) 0.019(8) 0.019(7)
N176 0.069(10) 0.064(9) 0.25(3) 0.002(12) 0.026(14) 0.017(7)
C191 0.073(12) 0.058(10) 0.17(2) 0.044(13) 0.001(13) -0.004(9)
C192 0.154(19) 0.070(10) 0.098(14) -0.003(9) -0.036(14) 0.013(11)
N177 0.041(5) 0.054(6) 0.053(6) 0.008(5) 0.031(4) 0.019(4)
C193 0.140(9) 0.136(9) 0.137(9) 0.010(5) 0.006(5) -0.010(5)
C194 0.22(3) 0.086(13) 0.20(3) -0.023(15) 0.14(2) -0.009(15)
P1 0.0480(8) 0.0435(8) 0.0478(9) -0.0081(6) -0.0123(7) 0.0059(6)
F1 0.100(3) 0.080(3) 0.119(4) 0.049(3) 0.018(3) 0.023(2)
F2 0.101(3) 0.082(3) 0.076(3) 0.010(2) -0.018(2) 0.001(2)
F3 0.075(3) 0.083(3) 0.095(3) -0.024(2) -0.011(2) -0.023(2)
F4 0.060(2) 0.130(4) 0.075(3) -0.017(2) 0.008(2) 0.024(2)
F5 0.070(2) 0.091(3) 0.101(3) -0.020(2) -0.027(2) 0.000(2)
F6 0.072(2) 0.114(3) 0.079(3) -0.020(2) 0.015(2) 0.001(2)
P2 0.027(5) 0.052(4) 0.053(4) -0.005(3) -0.004(3) 0.004(3)
F11 0.085(10) 0.109(11) 0.154(15) 0.011(11) -0.003(10) -0.017(9)
F12 0.041(6) 0.042(6) 0.102(10) 0.005(6) -0.017(7) -0.008(5)
F13 0.102(12) 0.184(16) 0.109(13) 0.029(12) -0.027(10) -0.005(11)
F14 0.043(8) 0.155(14) 0.159(14) -0.053(12) 0.020(8) 0.049(9)
F15 0.089(11) 0.131(13) 0.124(14) 0.055(11) -0.018(11) -0.029(10)
F16 0.033(7) 0.101(10) 0.189(17) -0.064(10) -0.021(8) 0.008(6)
Cl2 0.025(8) 0.20(2) 0.23(3) -0.100(18) -0.029(11) -0.005(10)
O11 0.029(5) 0.029(5) 0.031(5) 0.001(2) -0.001(2) 0.002(2)
O12 0.20(3) 0.20(3) 0.20(3) -0.006(11) 0.002(11) -0.001(11)
O13 0.28(5) 0.27(5) 0.27(5) 0.003(11) 0.008(11) 0.002(11)
O14 0.093(12) 0.098(12) 0.080(12) 0.013(9) 0.000(9) -0.010(9)
P3 0.199(8) 0.098(5) 0.180(9) -0.028(6) -0.064(7) 0.015(6)
F21 0.221(14) 0.110(11) 0.182(14) -0.008(10) -0.095(12) -0.010(11)
F22 0.235(15) 0.184(13) 0.195(14) -0.041(12) -0.041(13) -0.003(12)
F23 0.211(14) 0.176(13) 0.196(14) 0.012(12) -0.036(12) 0.058(12)
F24 0.186(12) 0.100(9) 0.163(12) -0.015(9) -0.010(11) 0.017(9)
F25 0.186(11) 0.137(11) 0.209(14) -0.029(10) -0.021(12) -0.030(10)
F26 0.265(15) 0.138(12) 0.236(15) 0.018(13) -0.052(14) -0.019(13)
Cl3 0.206(12) 0.172(13) 0.227(15) -0.022(12) -0.022(12) -0.025(12)
O21 0.19(2) 0.18(2) 0.23(3) -0.01(2) -0.02(2) -0.01(2)
O22 0.227(13) 0.126(12) 0.210(14) -0.009(12) -0.058(13) -0.008(12)
O23 0.195(17) 0.161(18) 0.230(19) -0.015(17) -0.008(18) -0.027(17)
O24 0.194(13) 0.183(13) 0.205(13) -0.009(9) -0.007(9) -0.010(9)
N178 0.145(11) 0.117(11) 0.067(9) -0.014(8) 0.008(8) 0.002(9)
C195 0.094(8) 0.089(8) 0.084(8) 0.000(5) 0.004(5) 0.009(5)
C196 0.104(11) 0.085(10) 0.092(11) -0.006(8) 0.001(9) 0.032(9)

loop_
_atom_type_symbol
_atom_type_description
_atom_type_scat_dispersion_real
_atom_type_scat_dispersion_imag
_atom_type_scat_source
C C 0.0033 0.0016 'International Tables Vol C Tables 4.2.6.8 and 6.1.1.4'
H H 0.0000 0.0000 'International Tables Vol C Tables 4.2.6.8 and 6.1.1.4'
N N 0.0061 0.0033 'International Tables Vol C Tables 4.2.6.8 and 6.1.1.4'
O O 0.0106 0.0060 'International Tables Vol C Tables 4.2.6.8 and 6.1.1.4'
F F 0.0171 0.0103 'International Tables Vol C Tables 4.2.6.8 and 6.1.1.4'
P P 0.1023 0.0942 'International Tables Vol C Tables 4.2.6.8 and 6.1.1.4'
S S 0.1246 0.1234 'International Tables Vol C Tables 4.2.6.8 and 6.1.1.4'
Cl Cl 0.1484 0.1585 'International Tables Vol C Tables 4.2.6.8 and 6.1.1.4'
Mn Mn 0.3368 0.7283 'International Tables Vol C Tables 4.2.6.8 and 6.1.1.4'

loop_
_geom_angle_atom_site_label_1
_geom_angle_atom_site_label_2
_geom_angle_atom_site_label_3
_geom_angle
O1 Mn1 N1 98.29(13)
O1 Mn1 N2 99.89(13)
N1 Mn1 N2 79.74(14)
O1 Mn1 S1 113.42(10)
N1 Mn1 S1 93.30(11)
N2 Mn1 S1 146.64(10)
O1 Mn1 S2 99.14(9)
N1 Mn1 S2 162.57(10)
N2 Mn1 S2 97.18(11)
S1 Mn1 S2 79.80(5)
O1 Mn2 N42 96.03(14)
O1 Mn2 N41 103.78(13)
N42 Mn2 N41 80.08(15)
O1 Mn2 S42 110.55(10)
N42 Mn2 S42 94.50(11)
N41 Mn2 S42 145.64(11)
O1 Mn2 S41 98.26(10)
N42 Mn2 S41 165.70(11)
N41 Mn2 S41 96.86(11)
S42 Mn2 S41 80.08(5)
Mn1 O1 Mn2 146.56(17)
O2 Mn3 N82 94.91(14)
O2 Mn3 N81 102.19(13)
N82 Mn3 N81 80.08(15)
O2 Mn3 S81 97.26(10)
N82 Mn3 S81 167.82(11)
N81 Mn3 S81 97.40(11)
O2 Mn3 S82 114.25(10)
N82 Mn3 S82 95.08(11)
N81 Mn3 S82 143.54(11)
S81 Mn3 S82 79.81(5)
O2 Mn4 N121 98.80(10)
O2 Mn4 N122 102.97(10)
N121 Mn4 N122 79.09(14)
O2 Mn4 S122 98.57(9)
N121 Mn4 S122 162.63(10)
N122 Mn4 S122 97.20(11)
O2 Mn4 S121 113.42(9)
N121 Mn4 S121 92.98(11)
N122 Mn4 S121 143.56(10)
S122 Mn4 S121 79.88(5)
Mn4 O2 Mn3 146.11(17)
C12 S1 Mn1 109.29(15)
C26 S2 Mn1 109.92(14)
C1 N1 C5 119.3(4)
C1 N1 Mn1 126.0(3)
C5 N1 Mn1 114.7(3)
C10 N2 C6 119.5(4)
C10 N2 Mn1 126.2(3)
C6 N2 Mn1 113.9(3)
N1 C1 C2 121.4(4)
N1 C1 C11 118.2(4)
C2 C1 C11 120.3(4)
C1 C2 C3 119.3(4)
C4 C3 C2 119.3(4)
C3 C4 C5 119.4(4)
N1 C5 C4 121.2(4)
N1 C5 C6 115.4(4)
C4 C5 C6 123.3(4)
N2 C6 C7 121.4(4)
N2 C6 C5 115.4(4)
C7 C6 C5 123.3(4)
C6 C7 C8 119.3(4)
C9 C8 C7 119.7(4)
C8 C9 C10 119.7(4)
N2 C10 C9 120.3(4)
N2 C10 C25 118.9(4)
C9 C10 C25 120.7(4)
C1 C11 C12 114.2(4)
C11 C12 C19 110.2(4)
C11 C12 C13 108.7(4)
C19 C12 C13 108.8(4)
C11 C12 S1 111.0(3)
C19 C12 S1 105.5(3)
C13 C12 S1 112.6(3)
C18 C13 C14 118.6(5)
C18 C13 C12 123.5(4)
C14 C13 C12 117.8(4)
C13 C14 C15 120.8(5)
C14 C15 C16 119.3(6)
C17 C16 C15 119.2(6)
C16 C17 C18 121.4(5)
C13 C18 C17 120.5(5)
C24 C19 C20 117.8(4)
C24 C19 C12 119.5(4)
C20 C19 C12 122.6(4)
C21 C20 C19 120.9(5)
C20 C21 C22 120.5(5)
C23 C22 C21 119.5(5)
C22 C23 C24 120.0(5)
C19 C24 C23 121.3(4)
C10 C25 C26 116.2(4)
C33 C26 C27 111.8(3)
C33 C26 C25 111.1(4)
C27 C26 C25 107.3(3)
C33 C26 S2 103.5(3)
C27 C26 S2 113.2(3)
C25 C26 S2 110.0(3)
C28 C27 C32 118.5(4)
C28 C27 C26 124.2(4)
C32 C27 C26 116.9(4)
C27 C28 C29 121.3(4)
C30 C29 C28 119.4(5)
C29 C30 C31 120.4(4)
C30 C31 C32 120.1(4)
C31 C32 C27 120.2(4)
C34 C33 C38 117.8(4)
C34 C33 C26 124.7(4)
C38 C33 C26 117.5(4)
C33 C34 C35 122.6(5)
C34 C35 C36 119.9(5)
C37 C36 C35 119.0(5)
C36 C37 C38 120.9(5)
C37 C38 C33 119.8(5)
C52 S41 Mn2 109.22(15)
C66 S42 Mn2 110.35(16)
C41 N41 C45 118.2(4)
C41 N41 Mn2 128.2(3)
C45 N41 Mn2 113.6(3)
C50 N42 C46 120.0(4)
C50 N42 Mn2 125.0(3)
C46 N42 Mn2 115.0(3)
N41 C41 C42 121.2(4)
N41 C41 C51 120.2(4)
C42 C41 C51 118.3(4)
C41 C42 C43 119.6(5)
C44 C43 C42 119.4(5)
C43 C44 C45 119.7(5)
N41 C45 C44 121.8(5)
N41 C45 C46 115.6(4)
C44 C45 C46 122.6(4)
N42 C46 C47 121.2(5)
N42 C46 C45 115.8(4)
C47 C46 C45 123.0(5)
C48 C47 C46 119.1(5)
C47 C48 C49 120.6(5)
C48 C49 C50 118.4(5)
N42 C50 C49 120.7(5)
N42 C50 C65 118.4(4)
C49 C50 C65 120.8(5)
C41 C51 C52 118.8(4)
C51 C52 C53 110.6(4)
C51 C52 C59 111.0(4)
C53 C52 C59 109.5(4)
C51 C52 S41 109.5(3)
C53 C52 S41 112.9(3)
C59 C52 S41 103.0(3)
C54 C53 C58 118.5(4)
C54 C53 C52 124.8(4)
C58 C53 C52 116.6(4)
C53 C54 C55 121.4(5)
C56 C55 C54 120.0(6)
C57 C56 C55 120.1(5)
C56 C57 C58 120.8(6)
C57 C58 C53 119.2(5)
C64 C59 C60 117.5(4)
C64 C59 C52 123.7(4)
C60 C59 C52 118.7(4)
C61 C60 C59 121.5(5)
C60 C61 C62 119.6(5)
C61 C62 C63 119.9(5)
C64 C63 C62 118.8(5)
C59 C64 C63 122.6(5)
C50 C65 C66 117.3(4)
C73 C66 C67 109.7(4)
C73 C66 C65 109.2(4)
C67 C66 C65 108.6(4)
C73 C66 S42 112.8(4)
C67 C66 S42 106.0(3)
C65 C66 S42 110.6(3)
C72 C67 C68 118.0(6)
C72 C67 C66 124.2(6)
C68 C67 C66 117.8(6)
C69 C68 C67 122.1(8)
C68 C69 C70 118.0(9)
C71 C70 C69 120.2(8)
C70 C71 C72 120.9(10)
C67 C72 C71 120.6(9)
C74 C73 C78 118.1(5)
C74 C73 C66 122.7(4)
C78 C73 C66 119.2(5)
C75 C74 C73 120.1(5)
C76 C75 C74 121.7(6)
C75 C76 C77 119.0(5)
C78 C77 C76 119.6(5)
C77 C78 C73 121.5(6)
C92 S81 Mn3 108.04(15)
C106 S82 Mn3 109.34(15)
C85 N81 C81 118.9(4)
C85 N81 Mn3 112.8(3)
C81 N81 Mn3 128.3(3)
C90 N82 C86 120.1(4)
C90 N82 Mn3 124.9(3)
C86 N82 Mn3 115.0(3)
N81 C81 C82 120.0(4)
N81 C81 C91 120.1(4)
C82 C81 C91 119.7(4)
C83 C82 C81 121.5(5)
C82 C83 C84 118.8(5)
C85 C84 C83 118.9(5)
N81 C85 C84 122.0(4)
N81 C85 C86 116.3(4)
C84 C85 C86 121.7(4)
N82 C86 C87 120.7(4)
N82 C86 C85 115.8(4)
C87 C86 C85 123.5(4)
C88 C87 C86 119.2(5)
C89 C88 C87 119.3(5)
C88 C89 C90 120.0(5)
N82 C90 C89 120.6(4)
N82 C90 C105 118.3(4)
C89 C90 C105 121.0(4)
C81 C91 C92 118.9(4)
C99 C92 C91 111.9(4)
C99 C92 C93 110.3(4)
C91 C92 C93 110.9(4)
C99 C92 S81 113.2(3)
C91 C92 S81 108.7(3)
C93 C92 S81 101.3(3)
C94 C93 C98 118.4(5)
C94 C93 C92 122.7(4)
C98 C93 C92 118.9(4)
C93 C94 C95 121.4(5)
C96 C95 C94 120.3(5)
C95 C96 C97 118.6(5)
C98 C97 C96 120.0(5)
C97 C98 C93 121.1(5)
C104 C99 C100 118.4(5)
C104 C99 C92 123.7(5)
C100 C99 C92 117.7(4)
C101 C100 C99 120.2(6)
C100 C101 C102 119.8(7)
C103 C102 C101 120.7(6)
C102 C103 C104 119.5(6)
C99 C104 C103 121.4(6)
C90 C105 C106 116.0(4)
C113 C106 C105 110.7(4)
C113 C106 C107 110.6(4)
C105 C106 C107 110.6(4)
C113 C106 S82 102.9(3)
C105 C106 S82 110.5(3)
C107 C106 S82 111.4(3)
C108 C107 C112 118.0(5)
C108 C107 C106 124.8(4)
C112 C107 C106 117.2(4)
C107 C108 C109 121.3(5)
C110 C109 C108 121.8(5)
C109 C110 C111 118.6(5)
C112 C111 C110 120.5(5)
C111 C112 C107 119.8(5)
C118 C113 C114 118.1(5)
C118 C113 C106 123.7(5)
C114 C113 C106 118.2(5)
C113 C114 C115 121.8(7)
C116 C115 C114 119.4(7)
C115 C116 C117 121.5(6)
C116 C117 C118 118.0(7)
C113 C118 C117 121.2(6)
C132 S121 Mn4 108.39(15)
C146 S122 Mn4 109.22(14)
C125 N121 C121 119.6(4)
C125 N121 Mn4 115.8(3)
C121 N121 Mn4 124.3(3)
C130 N122 C126 119.6(4)
C130 N122 Mn4 126.2(3)
C126 N122 Mn4 113.8(3)
N121 C121 C122 120.8(4)
N121 C121 C131 117.7(4)
C122 C121 C131 121.6(4)
C121 C122 C123 119.4(4)
C122 C123 C124 119.4(4)
C125 C124 C123 118.3(4)
N121 C125 C124 122.3(4)
N121 C125 C126 114.9(4)
C124 C125 C126 122.8(4)
N122 C126 C127 121.4(4)
N122 C126 C125 115.1(4)
C127 C126 C125 123.4(4)
C126 C127 C128 119.4(4)
C129 C128 C127 119.2(4)
C128 C129 C130 120.2(4)
N122 C130 C129 120.2(4)
N122 C130 C145 119.3(4)
C129 C130 C145 120.5(4)
C121 C131 C132 111.4(4)
C139 C132 C133 112.5(4)
C139 C132 C131 109.2(4)
C133 C132 C131 110.4(4)
C139 C132 S121 111.4(3)
C133 C132 S121 103.9(3)
C131 C132 S121 109.4(3)
C138 C133 C134 118.6(5)
C138 C133 C132 118.2(5)
C134 C133 C132 123.3(4)
C135 C134 C133 120.2(5)
C134 C135 C136 121.6(6)
C137 C136 C135 119.9(5)
C136 C137 C138 119.7(5)
C133 C138 C137 120.0(5)
C140 C139 C144 118.9(5)
C140 C139 C132 117.4(5)
C144 C139 C132 123.6(5)
C139 C140 C141 118.9(6)
C142 C141 C140 119.6(6)
C143 C142 C141 120.9(7)
C142 C143 C144 121.4(7)
C143 C144 C139 120.2(6)
C130 C145 C146 115.7(4)
C153 C146 C147 111.4(3)
C153 C146 C145 107.5(3)
C147 C146 C145 111.2(4)
C153 C146 S122 113.8(3)
C147 C146 S122 102.5(3)
C145 C146 S122 110.4(3)
C148 C147 C152 117.7(4)
C148 C147 C146 124.0(4)
C152 C147 C146 118.2(4)
C149 C148 C147 121.1(5)
C150 C149 C148 120.2(5)
C151 C150 C149 119.7(5)
C150 C151 C152 120.2(5)
C151 C152 C147 121.0(5)
C154 C153 C158 117.9(4)
C154 C153 C146 124.2(4)
C158 C153 C146 117.6(4)
C153 C154 C155 121.7(4)
C156 C155 C154 118.5(5)
C157 C156 C155 120.4(4)
C156 C157 C158 120.8(5)
C157 C158 C153 120.7(5)
N161 C161 C162 171.1(11)
N162 C163 C164 175.0(8)
N163 C165 C166 177.7(8)
N164 C167 C168 175.1(14)
N165 C169 C170 169.3(15)
N166 C171 C172 159(5)
N167 C173 C174 175.6(14)
N168 C175 C176 177.7(8)
N169 C177 C178 173.8(11)
N170 C179 C180 179.6(10)
N171 C181 C182 179.0(9)
N172 C183 C184 176.3(19)
N173 C185 C186 169(3)
N174 C187 C188 173(2)
N175 C189 C190 160(3)
N176 C191 C192 175(3)
N177 C193 C194 177(3)
F4 P1 F1 94.3(3)
F4 P1 F3 92.7(2)
F1 P1 F3 91.5(3)
F4 P1 F5 91.1(2)
F1 P1 F5 91.6(3)
F3 P1 F5 174.9(3)
F4 P1 F6 176.1(3)
F1 P1 F6 89.4(2)
F3 P1 F6 88.3(2)
F5 P1 F6 87.7(2)
F4 P1 F2 88.8(2)
F1 P1 F2 176.9(3)
F3 P1 F2 88.6(2)
F5 P1 F2 88.1(2)
F6 P1 F2 87.4(2)
F13 P2 F16 92.9(11)
F13 P2 F12 102.7(10)
F16 P2 F12 89.8(8)
F13 P2 F14 92.3(11)
F16 P2 F14 172.8(12)
F12 P2 F14 93.9(9)
F13 P2 F11 87.0(11)
F16 P2 F11 89.8(9)
F12 P2 F11 170.3(10)
F14 P2 F11 85.5(10)
F13 P2 F15 168.9(12)
F16 P2 F15 83.4(10)
F12 P2 F15 87.8(8)
F14 P2 F15 90.6(11)
F11 P2 F15 82.6(9)
O11 Cl2 O14 119.2(19)
O11 Cl2 O12 111.3(17)
O14 Cl2 O12 107.8(18)
O11 Cl2 O13 109.3(19)
O14 Cl2 O13 103.7(17)
O12 Cl2 O13 104.2(19)
F26 P3 F23 88.9(12)
F26 P3 F24 171.8(14)
F23 P3 F24 85.7(12)
F26 P3 F21 94.1(12)
F23 P3 F21 87.5(12)
F24 P3 F21 91.8(10)
F26 P3 F22 85.3(12)
F23 P3 F22 93.5(13)
F24 P3 F22 88.9(12)
F21 P3 F22 178.8(15)
F26 P3 F25 97.9(13)
F23 P3 F25 172.4(14)
F24 P3 F25 87.2(11)
F21 P3 F25 95.4(12)
F22 P3 F25 83.7(12)
O21 Cl3 O23 112.1(16)
O21 Cl3 O22 107.6(16)
O23 Cl3 O22 110.9(16)
O21 Cl3 O24 111.4(16)
O23 Cl3 O24 108.0(15)
O22 Cl3 O24 106.7(15)
N178 C195 C196 174(3)

loop_
_geom_bond_atom_site_label_1
_geom_bond_atom_site_label_2
_geom_bond_distance
Mn1 O1 2.034(3)
Mn1 N1 2.061(4)
Mn1 N2 2.082(4)
Mn1 S1 2.2916(15)
Mn1 S2 2.2918(15)
Mn2 O1 2.041(3)
Mn2 N42 2.056(4)
Mn2 N41 2.097(4)
Mn2 S42 2.2754(15)
Mn2 S41 2.2881(15)
Mn3 O2 2.043(3)
Mn3 N82 2.057(4)
Mn3 N81 2.101(4)
Mn3 S81 2.2775(16)
Mn3 S82 2.2782(15)
Mn4 O2 2.036(3)
Mn4 N121 2.058(3)
Mn4 N122 2.089(4)
Mn4 S122 2.2872(13)
Mn4 S121 2.2881(13)
S1 C12 1.843(4)
S2 C26 1.856(4)
N1 C1 1.341(6)
N1 C5 1.364(5)
N2 C10 1.356(6)
N2 C6 1.360(6)
C1 C2 1.370(6)
C1 C11 1.506(6)
C2 C3 1.395(7)
C3 C4 1.366(7)
C4 C5 1.376(6)
C5 C6 1.484(6)
C6 C7 1.378(6)
C7 C8 1.383(7)
C8 C9 1.363(7)
C9 C10 1.402(6)
C10 C25 1.496(6)
C11 C12 1.545(6)
C12 C19 1.547(6)
C12 C13 1.548(7)
C13 C18 1.384(7)
C13 C14 1.388(7)
C14 C15 1.398(8)
C15 C16 1.410(9)
C16 C17 1.351(9)
C17 C18 1.393(8)
C19 C24 1.388(7)
C19 C20 1.401(7)
C20 C21 1.376(7)
C21 C22 1.387(8)
C22 C23 1.378(7)
C23 C24 1.389(7)
C25 C26 1.549(6)
C26 C33 1.538(6)
C26 C27 1.539(6)
C27 C28 1.362(7)
C27 C32 1.405(6)
C28 C29 1.409(7)
C29 C30 1.365(7)
C30 C31 1.376(7)
C31 C32 1.390(6)
C33 C34 1.354(7)
C33 C38 1.418(7)
C34 C35 1.381(7)
C35 C36 1.382(8)
C36 C37 1.379(8)
C37 C38 1.387(7)
S41 C52 1.857(4)
S42 C66 1.847(5)
N41 C41 1.364(6)
N41 C45 1.365(6)
N42 C50 1.345(6)
N42 C46 1.360(6)
C41 C42 1.373(7)
C41 C51 1.505(7)
C42 C43 1.397(8)
C43 C44 1.350(8)
C44 C45 1.383(7)
C45 C46 1.490(7)
C46 C47 1.388(7)
C47 C48 1.354(8)
C48 C49 1.396(8)
C49 C50 1.399(7)
C50 C65 1.499(7)
C51 C52 1.519(6)
C52 C53 1.523(6)
C52 C59 1.544(6)
C53 C54 1.383(7)
C53 C58 1.412(7)
C54 C55 1.388(7)
C55 C56 1.379(9)
C56 C57 1.369(9)
C57 C58 1.407(8)
C59 C64 1.369(7)
C59 C60 1.402(7)
C60 C61 1.381(7)
C61 C62 1.388(7)
C62 C63 1.396(8)
C63 C64 1.388(7)
C65 C66 1.568(7)
C66 C73 1.534(7)
C66 C67 1.541(7)
C67 C72 1.361(9)
C67 C68 1.395(9)
C68 C69 1.381(10)
C69 C70 1.414(14)
C70 C71 1.332(15)
C71 C72 1.409(11)
C73 C74 1.387(8)
C73 C78 1.393(7)
C74 C75 1.384(7)
C75 C76 1.362(8)
C76 C77 1.397(9)
C77 C78 1.380(8)
S81 C92 1.857(4)
S82 C106 1.860(5)
N81 C85 1.364(6)
N81 C81 1.369(6)
N82 C90 1.341(6)
N82 C86 1.351(6)
C81 C82 1.376(7)
C81 C91 1.496(7)
C82 C83 1.367(7)
C83 C84 1.391(7)
C84 C85 1.380(7)
C85 C86 1.484(7)
C86 C87 1.388(7)
C87 C88 1.374(8)
C88 C89 1.370(8)
C89 C90 1.378(7)
C90 C105 1.531(7)
C91 C92 1.537(6)
C92 C99 1.528(7)
C92 C93 1.562(6)
C93 C94 1.367(7)
C93 C98 1.385(7)
C94 C95 1.384(7)
C95 C96 1.366(8)
C96 C97 1.409(8)
C97 C98 1.363(8)
C99 C104 1.370(7)
C99 C100 1.400(8)
C100 C101 1.368(8)
C101 C102 1.386(10)
C102 C103 1.352(10)
C103 C104 1.381(8)
C105 C106 1.542(7)
C106 C113 1.525(7)
C106 C107 1.543(7)
C107 C108 1.362(7)
C107 C112 1.406(7)
C108 C109 1.388(7)
C109 C110 1.338(8)
C110 C111 1.399(8)
C111 C112 1.390(7)
C113 C118 1.370(8)
C113 C114 1.378(8)
C114 C115 1.395(8)
C115 C116 1.365(11)
C116 C117 1.370(11)
C117 C118 1.438(8)
S121 C132 1.870(5)
S122 C146 1.848(4)
N121 C125 1.348(6)
N121 C121 1.349(6)
N122 C130 1.351(6)
N122 C126 1.365(6)
C121 C122 1.381(7)
C121 C131 1.501(6)
C122 C123 1.382(7)
C123 C124 1.396(7)
C124 C125 1.364(7)
C125 C126 1.494(6)
C126 C127 1.374(6)
C127 C128 1.384(7)
C128 C129 1.372(7)
C129 C130 1.398(6)
C130 C145 1.488(6)
C131 C132 1.549(7)
C132 C139 1.520(7)
C132 C133 1.531(7)
C133 C138 1.397(7)
C133 C134 1.408(7)
C134 C135 1.367(7)
C135 C136 1.379(9)
C136 C137 1.373(9)
C137 C138 1.418(8)
C139 C140 1.383(8)
C139 C144 1.404(8)
C140 C141 1.456(9)
C141 C142 1.370(10)
C142 C143 1.333(10)
C143 C144 1.402(8)
C145 C146 1.554(6)
C146 C153 1.532(6)
C146 C147 1.544(6)
C147 C148 1.391(7)
C147 C152 1.396(7)
C148 C149 1.388(7)
C149 C150 1.378(7)
C150 C151 1.374(7)
C151 C152 1.388(7)
C153 C154 1.357(7)
C153 C158 1.411(6)
C154 C155 1.407(7)
C155 C156 1.382(7)
C156 C157 1.357(7)
C157 C158 1.366(7)
N161 C161 1.108(10)
C161 C162 1.410(11)
N162 C163 1.161(9)
C163 C164 1.392(10)
N163 C165 1.122(9)
C165 C166 1.461(10)
N164 C167 1.215(12)
C167 C168 1.353(9)
N165 C169 1.190(14)
C169 C170 1.454(17)
N166 C171 0.91(5)
C171 C172 1.44(5)
N167 C173 1.123(13)
C173 C174 1.388(15)
N168 C175 1.150(10)
C175 C176 1.436(12)
N169 C177 1.101(11)
C177 C178 1.413(11)
N170 C179 1.130(9)
C179 C180 1.508(12)
N171 C181 1.133(9)
C181 C182 1.413(10)
N172 C183 1.098(18)
C183 C184 1.42(4)
N173 C185 1.178(14)
C185 C186 1.344(10)
N174 C187 1.162(16)
C187 C188 1.273(15)
N175 C189 1.186(15)
C189 C190 1.339(10)
N176 C191 1.07(3)
C191 C192 1.36(3)
N177 C193 1.152(13)
C193 C194 1.355(10)
P1 F4 1.533(4)
P1 F1 1.544(4)
P1 F3 1.588(4)
P1 F5 1.591(4)
P1 F6 1.616(4)
P1 F2 1.624(4)
P2 F13 1.515(15)
P2 F16 1.533(13)
P2 F12 1.576(12)
P2 F14 1.592(12)
P2 F11 1.598(14)
P2 F15 1.616(14)
Cl2 O11 1.190(15)
Cl2 O14 1.282(17)
Cl2 O12 1.289(17)
Cl2 O13 1.318(18)
P3 F26 1.548(15)
P3 F23 1.566(15)
P3 F24 1.567(14)
P3 F21 1.574(14)
P3 F22 1.625(15)
P3 F25 1.626(15)
Cl3 O21 1.330(10)
Cl3 O23 1.331(10)
Cl3 O22 1.342(10)
Cl3 O24 1.345(10)
N178 C195 1.169(15)
C195 C196 1.350(10)
